data_4132041
loop_
_publ_author_name
'Yokoi, Hiroki'
'Hiroto, Satoru'
'Shinokubo, Hiroshi'

_publ_section_title
;
 Reversible \s-Bond Formation in Bowl-Shaped \p-Radical Cations: The
 Effects of Curved and Planar Structures.
;
_journal_issue 13
_journal_name_full 'Journal of the American Chemical Society'
_journal_page_first 4649
_journal_page_last 4655
_journal_paper_doi 10.1021/jacs.8b00798
_journal_volume 140
_journal_year 2018
_chemical_formula_sum 'C199.77 H195.32 N4'
_chemical_formula_weight 2652.15
_space_group_crystal_system monoclinic
_space_group_IT_number 14
_space_group_name_Hall '-P 2yn'
_space_group_name_H-M_alt 'P 1 21/n 1'
_atom_sites_solution_hydrogens geom
_audit_creation_method SHELXL-2014/7
_cell_angle_alpha 90
_cell_angle_beta 108.985(3)
_cell_angle_gamma 90
_cell_formula_units_Z 4
_cell_length_a 21.4102(5)
_cell_length_b 30.3917(5)
_cell_length_c 25.3832(5)
_cell_measurement_reflns_used 45015
_cell_measurement_temperature 93(2)
_cell_measurement_theta_max 31.4430
_cell_measurement_theta_min 1.8460
_cell_volume 15618.2(6)
_computing_cell_refinement 'CrysAlisPro 1.171.38.41 (Rigaku OD, 2015)'
_computing_data_collection 'CrysAlisPro 1.171.38.41 (Rigaku OD, 2015)'
_computing_data_reduction 'CrysAlisPro 1.171.38.41 (Rigaku OD, 2015)'
_computing_molecular_graphics 'Bruker SHELXTL'
_computing_publication_material 'Bruker SHELXTL'
_computing_structure_refinement 'SHELXL-2014/7 (Sheldrick, 2014)'
_computing_structure_solution 'SHELXT-2014/7 (Sheldrick, 2014)'
_diffrn_ambient_temperature 93(2)
_diffrn_detector_area_resol_mean 7.111
_diffrn_measured_fraction_theta_full 0.995
_diffrn_measured_fraction_theta_max 0.986
_diffrn_measurement_device_type 'Rigaku Saturn724'
_diffrn_measurement_method \w
_diffrn_radiation_type MoK\a
_diffrn_radiation_wavelength 0.71073
_diffrn_reflns_av_R_equivalents 0.0536
_diffrn_reflns_av_unetI/netI 0.0559
_diffrn_reflns_Laue_measured_fraction_full 0.995
_diffrn_reflns_Laue_measured_fraction_max 0.986
_diffrn_reflns_limit_h_max 27
_diffrn_reflns_limit_h_min -26
_diffrn_reflns_limit_k_max 39
_diffrn_reflns_limit_k_min -39
_diffrn_reflns_limit_l_max 32
_diffrn_reflns_limit_l_min -24
_diffrn_reflns_number 125174
_diffrn_reflns_point_group_measured_fraction_full 0.995
_diffrn_reflns_point_group_measured_fraction_max 0.986
_diffrn_reflns_theta_full 25.242
_diffrn_reflns_theta_max 27.499
_diffrn_reflns_theta_min 1.586
_exptl_absorpt_coefficient_mu 0.064
_exptl_absorpt_correction_T_max 1.00
_exptl_absorpt_correction_T_min 0.99
_exptl_absorpt_correction_type multi-scan
_exptl_absorpt_process_details 'REQAB (Rigaku, 1998)'
_exptl_crystal_colour yellow
_exptl_crystal_density_diffrn 1.128
_exptl_crystal_density_method 'not measured'
_exptl_crystal_description block
_exptl_crystal_F_000 5688
_exptl_crystal_size_max 0.109
_exptl_crystal_size_mid 0.066
_exptl_crystal_size_min 0.065
_refine_diff_density_max 1.223
_refine_diff_density_min -0.776
_refine_diff_density_rms 0.093
_refine_ls_extinction_method none
_refine_ls_goodness_of_fit_ref 1.033
_refine_ls_hydrogen_treatment constr
_refine_ls_matrix_type full
_refine_ls_number_parameters 1978
_refine_ls_number_reflns 35380
_refine_ls_number_restraints 111
_refine_ls_restrained_S_all 1.039
_refine_ls_R_factor_all 0.0994
_refine_ls_R_factor_gt 0.0607
_refine_ls_shift/su_max 0.002
_refine_ls_shift/su_mean 0.000
_refine_ls_structure_factor_coef Fsqd
_refine_ls_weighting_details 'w=1/[\s^2^(Fo^2^)+(0.0913P)^2^+5.9745P] where P=(Fo^2^+2Fc^2^)/3'
_refine_ls_weighting_scheme calc
_refine_ls_wR_factor_gt 0.1506
_refine_ls_wR_factor_ref 0.1795
_reflns_Friedel_coverage 0.000
_reflns_number_gt 24234
_reflns_number_total 35380
_reflns_threshold_expression 'I > 2\s(I)'
_cod_data_source_file ja8b00798_si_005.cif
_cod_data_source_block yokoi170424vm_a
_cod_original_sg_symbol_H-M 'P 21/n'
_cod_database_code 4132041
_shelx_shelxl_version_number 2014/7
_shelx_space_group_comment
;
The symmetry employed for this shelxl refinement is uniquely defined
by the following loop, which should always be used as a source of
symmetry information in preference to the above space-group names.
They are only intended as comments.
;
_shelx_estimated_absorpt_t_min 0.993
_shelx_estimated_absorpt_t_max 0.996

loop_
_space_group_symop_operation_xyz
'x, y, z'
'-x+1/2, y+1/2, -z+1/2'
'-x, -y, -z'
'x-1/2, -y-1/2, z-1/2'

loop_
_atom_site_label
_atom_site_type_symbol
_atom_site_fract_x
_atom_site_fract_y
_atom_site_fract_z
_atom_site_U_iso_or_equiv
_atom_site_adp_type
_atom_site_occupancy
_atom_site_site_symmetry_order
_atom_site_calc_flag
_atom_site_refinement_flags_posn
_atom_site_refinement_flags_adp
_atom_site_refinement_flags_occupancy
_atom_site_disorder_assembly
_atom_site_disorder_group
C1 C 0.42684(9) 0.32297(6) 0.91402(8) 0.0226(4) Uani 1 1 d . . . . .
H1 H 0.4005 0.3309 0.9363 0.027 Uiso 1 1 calc R U . . .
C2 C 0.43269(9) 0.27897(6) 0.90243(8) 0.0200(4) Uani 1 1 d . . . . .
H2 H 0.4109 0.2573 0.9172 0.024 Uiso 1 1 calc R U . . .
C3 C 0.47017(9) 0.26606(6) 0.86934(7) 0.0175(4) Uani 1 1 d . . . . .
C4 C 0.50228(9) 0.30025(6) 0.85058(7) 0.0173(4) Uani 1 1 d . . . . .
C5 C 0.49794(9) 0.34540(6) 0.86204(8) 0.0190(4) Uani 1 1 d . . . . .
C6 C 0.45832(9) 0.35588(6) 0.89415(8) 0.0221(4) Uani 1 1 d . . . . .
H6 H 0.4527 0.3858 0.9026 0.027 Uiso 1 1 calc R U . . .
C7 C 0.47733(9) 0.22014(6) 0.85209(7) 0.0174(4) Uani 1 1 d . . . . .
C8 C 0.44437(9) 0.18427(6) 0.86406(7) 0.0186(4) Uani 1 1 d . . . . .
H8 H 0.4159 0.1885 0.8856 0.022 Uiso 1 1 calc R U . . .
C9 C 0.45189(9) 0.14163(6) 0.84519(7) 0.0188(4) Uani 1 1 d . . . . .
C10 C 0.49538(9) 0.13506(6) 0.81547(8) 0.0196(4) Uani 1 1 d . . . . .
H10 H 0.5017 0.1061 0.8041 0.024 Uiso 1 1 calc R U . . .
C11 C 0.53014(9) 0.16998(6) 0.80186(7) 0.0179(4) Uani 1 1 d . . . . .
C12 C 0.51907(9) 0.21186(6) 0.81989(7) 0.0176(4) Uani 1 1 d . . . . .
C13 C 0.57399(9) 0.16631(6) 0.76807(8) 0.0183(4) Uani 1 1 d . . . . .
C14 C 0.58930(9) 0.12464(6) 0.75160(8) 0.0210(4) Uani 1 1 d . . . . .
H14 H 0.5734 0.0995 0.7654 0.025 Uiso 1 1 calc R U . . .
C15 C 0.62602(9) 0.11809(6) 0.71652(8) 0.0220(4) Uani 1 1 d . . . . .
C16 C 0.64660(10) 0.15591(6) 0.69508(8) 0.0251(4) Uani 1 1 d . . . . .
H16 H 0.6696 0.1528 0.6689 0.030 Uiso 1 1 calc R U . . .
C17 C 0.63431(9) 0.19712(6) 0.71098(8) 0.0221(4) Uani 1 1 d . . . . .
H17 H 0.6490 0.2218 0.6954 0.026 Uiso 1 1 calc R U . . .
C18 C 0.60078(9) 0.20441(6) 0.74951(7) 0.0176(4) Uani 1 1 d . . . . .
C19 C 0.68945(9) 0.30657(6) 0.71502(8) 0.0224(4) Uani 1 1 d . . . . .
H19 H 0.6990 0.2760 0.7163 0.027 Uiso 1 1 calc R U . . .
C20 C 0.71960(10) 0.33419(7) 0.68755(8) 0.0240(4) Uani 1 1 d . . . . .
H20 H 0.7494 0.3222 0.6706 0.029 Uiso 1 1 calc R U . . .
C21 C 0.70725(10) 0.37960(6) 0.68407(8) 0.0236(4) Uani 1 1 d . . . . .
C22 C 0.66844(9) 0.39552(6) 0.71387(8) 0.0226(4) Uani 1 1 d . . . . .
H22 H 0.6612 0.4264 0.7136 0.027 Uiso 1 1 calc R U . . .
C23 C 0.63906(9) 0.36905(6) 0.74440(8) 0.0203(4) Uani 1 1 d . . . . .
C24 C 0.64515(9) 0.32197(6) 0.74108(8) 0.0193(4) Uani 1 1 d . . . . .
C25 C 0.57032(9) 0.36201(6) 0.80498(8) 0.0182(4) Uani 1 1 d . . . . .
C26 C 0.60407(9) 0.38959(6) 0.77919(8) 0.0200(4) Uani 1 1 d . . . . .
C27 C 0.60431(10) 0.43467(6) 0.79111(8) 0.0243(4) Uani 1 1 d . . . . .
H27 H 0.6265 0.4544 0.7741 0.029 Uiso 1 1 calc R U . . .
C28 C 0.57314(10) 0.45128(6) 0.82695(9) 0.0251(4) Uani 1 1 d . . . . .
C29 C 0.53741(10) 0.42254(6) 0.84985(8) 0.0229(4) Uani 1 1 d . . . . .
H29 H 0.5147 0.4342 0.8732 0.027 Uiso 1 1 calc R U . . .
C30 C 0.53448(9) 0.37771(6) 0.83922(8) 0.0193(4) Uani 1 1 d . . . . .
C31 C 0.55035(9) 0.24717(6) 0.80318(7) 0.0167(4) Uani 1 1 d . . . . .
C32 C 0.59038(9) 0.24756(6) 0.76978(8) 0.0178(4) Uani 1 1 d . . . . .
C33 C 0.60703(9) 0.29414(6) 0.76566(8) 0.0180(4) Uani 1 1 d . . . . .
C34 C 0.57342(9) 0.31694(6) 0.79551(7) 0.0179(4) Uani 1 1 d . . . . .
C35 C 0.40767(9) 0.10451(6) 0.85370(8) 0.0205(4) Uani 1 1 d . . . . .
C36 C 0.33638(10) 0.11603(7) 0.82009(9) 0.0288(5) Uani 1 1 d . . . . .
H36A H 0.3325 0.1197 0.7808 0.043 Uiso 1 1 calc R U . . .
H36B H 0.3238 0.1435 0.8343 0.043 Uiso 1 1 calc R U . . .
H36C H 0.3071 0.0923 0.8236 0.043 Uiso 1 1 calc R U . . .
C37 C 0.42423(11) 0.06002(6) 0.83407(10) 0.0304(5) Uani 1 1 d . . . . .
H37A H 0.4176 0.0613 0.7940 0.046 Uiso 1 1 calc R U . . .
H37B H 0.3953 0.0374 0.8412 0.046 Uiso 1 1 calc R U . . .
H37C H 0.4704 0.0527 0.8543 0.046 Uiso 1 1 calc R U . . .
C38 C 0.41373(11) 0.09988(7) 0.91535(8) 0.0301(5) Uani 1 1 d . . . . .
H38A H 0.3827 0.0774 0.9193 0.045 Uiso 1 1 calc R U . . .
H38B H 0.4034 0.1281 0.9293 0.045 Uiso 1 1 calc R U . . .
H38C H 0.4589 0.0912 0.9368 0.045 Uiso 1 1 calc R U . . .
C39 C 0.64651(10) 0.07223(6) 0.70262(9) 0.0268(4) Uani 1 1 d . . . . .
C40 C 0.60996(12) 0.03547(7) 0.72114(12) 0.0409(6) Uani 1 1 d . . . . .
H40A H 0.6196 0.0370 0.7616 0.061 Uiso 1 1 calc R U . . .
H40B H 0.6244 0.0069 0.7113 0.061 Uiso 1 1 calc R U . . .
H40C H 0.5623 0.0388 0.7025 0.061 Uiso 1 1 calc R U . . .
C41 C 0.63325(13) 0.06778(8) 0.63940(10) 0.0415(6) Uani 1 1 d . . . . .
H41A H 0.5860 0.0719 0.6196 0.062 Uiso 1 1 calc R U . . .
H41B H 0.6468 0.0385 0.6312 0.062 Uiso 1 1 calc R U . . .
H41C H 0.6585 0.0902 0.6272 0.062 Uiso 1 1 calc R U . . .
C42 C 0.72043(11) 0.06649(7) 0.73234(11) 0.0400(6) Uani 1 1 d . . . . .
H42A H 0.7447 0.0892 0.7197 0.060 Uiso 1 1 calc R U . . .
H42B H 0.7343 0.0374 0.7238 0.060 Uiso 1 1 calc R U . . .
H42C H 0.7298 0.0692 0.7727 0.060 Uiso 1 1 calc R U . . .
C43 C 0.73392(10) 0.41109(7) 0.64922(9) 0.0277(5) Uani 1 1 d . . . . .
C44 C 0.67518(11) 0.43177(7) 0.60372(9) 0.0317(5) Uani 1 1 d . . . . .
H44A H 0.6490 0.4085 0.5799 0.048 Uiso 1 1 calc R U . . .
H44B H 0.6916 0.4520 0.5811 0.048 Uiso 1 1 calc R U . . .
H44C H 0.6475 0.4480 0.6211 0.048 Uiso 1 1 calc R U . . .
C45 C 0.77375(12) 0.44812(8) 0.68606(10) 0.0373(5) Uani 1 1 d . . . . .
H45A H 0.7455 0.4641 0.7032 0.056 Uiso 1 1 calc R U . . .
H45B H 0.7896 0.4684 0.6632 0.056 Uiso 1 1 calc R U . . .
H45C H 0.8115 0.4355 0.7153 0.056 Uiso 1 1 calc R U . . .
C46 C 0.77809(12) 0.38756(7) 0.62129(10) 0.0358(5) Uani 1 1 d . . . . .
H46A H 0.8151 0.3736 0.6498 0.054 Uiso 1 1 calc R U . . .
H46B H 0.7951 0.4090 0.6004 0.054 Uiso 1 1 calc R U . . .
H46C H 0.7523 0.3651 0.5957 0.054 Uiso 1 1 calc R U . . .
C47 C 0.58003(11) 0.49997(7) 0.84466(10) 0.0316(5) Uani 1 1 d . . . . .
C48 C 0.51246(12) 0.51996(8) 0.83778(12) 0.0465(6) Uani 1 1 d . . . . .
H48A H 0.4903 0.5026 0.8590 0.070 Uiso 1 1 calc R U . . .
H48B H 0.4857 0.5198 0.7983 0.070 Uiso 1 1 calc R U . . .
H48C H 0.5180 0.5503 0.8516 0.070 Uiso 1 1 calc R U . . .
C49 C 0.62241(13) 0.50226(8) 0.90639(11) 0.0498(7) Uani 1 1 d . . . . .
H49A H 0.6266 0.5330 0.9188 0.075 Uiso 1 1 calc R U . . .
H49B H 0.6663 0.4902 0.9111 0.075 Uiso 1 1 calc R U . . .
H49C H 0.6013 0.4851 0.9286 0.075 Uiso 1 1 calc R U . . .
C50 C 0.61265(15) 0.52749(8) 0.81064(13) 0.0549(8) Uani 1 1 d . . . . .
H50A H 0.5873 0.5247 0.7710 0.082 Uiso 1 1 calc R U . . .
H50B H 0.6579 0.5170 0.8173 0.082 Uiso 1 1 calc R U . . .
H50C H 0.6137 0.5584 0.8218 0.082 Uiso 1 1 calc R U . . .
C51 C 0.47644(10) 0.45799(6) 0.66036(9) 0.0256(4) Uani 1 1 d . . . . .
H51 H 0.4923 0.4845 0.6494 0.031 Uiso 1 1 calc R U . . .
C52 C 0.43721(10) 0.46036(6) 0.69422(8) 0.0238(4) Uani 1 1 d . . . . .
H52 H 0.4266 0.4883 0.7059 0.029 Uiso 1 1 calc R U . . .
C53 C 0.41299(9) 0.42230(6) 0.71147(8) 0.0206(4) Uani 1 1 d . . . . .
C54 C 0.43062(9) 0.38238(6) 0.69150(7) 0.0181(4) Uani 1 1 d . . . . .
C55 C 0.47042(9) 0.37850(6) 0.65703(8) 0.0194(4) Uani 1 1 d . . . . .
C56 C 0.49320(9) 0.41805(6) 0.64202(8) 0.0227(4) Uani 1 1 d . . . . .
H56 H 0.5204 0.4176 0.6190 0.027 Uiso 1 1 calc R U . . .
C57 C 0.35100(10) 0.45775(6) 0.77071(8) 0.0235(4) Uani 1 1 d . . . . .
H57 H 0.3657 0.4860 0.7640 0.028 Uiso 1 1 calc R U . . .
C58 C 0.30999(10) 0.45414(6) 0.80415(8) 0.0232(4) Uani 1 1 d . . . . .
C59 C 0.28786(10) 0.41300(6) 0.81361(8) 0.0230(4) Uani 1 1 d . . . . .
H59 H 0.2594 0.4108 0.8355 0.028 Uiso 1 1 calc R U . . .
C60 C 0.30619(9) 0.37448(6) 0.79186(8) 0.0198(4) Uani 1 1 d . . . . .
C61 C 0.34717(9) 0.37964(6) 0.75931(8) 0.0185(4) Uani 1 1 d . . . . .
C62 C 0.37042(9) 0.42113(6) 0.74735(8) 0.0207(4) Uani 1 1 d . . . . .
C63 C 0.28913(9) 0.32958(6) 0.80366(8) 0.0194(4) Uani 1 1 d . . . . .
C64 C 0.25318(9) 0.32322(6) 0.84056(8) 0.0218(4) Uani 1 1 d . . . . .
H64 H 0.2365 0.3485 0.8535 0.026 Uiso 1 1 calc R U . . .
C65 C 0.24066(9) 0.28275(6) 0.85908(8) 0.0214(4) Uani 1 1 d . . . . .
C66 C 0.26510(9) 0.24590(6) 0.83831(8) 0.0208(4) Uani 1 1 d . . . . .
H66 H 0.2578 0.2173 0.8503 0.025 Uiso 1 1 calc R U . . .
C67 C 0.29908(9) 0.25030(6) 0.80124(8) 0.0191(4) Uani 1 1 d . . . . .
H67 H 0.3146 0.2245 0.7883 0.023 Uiso 1 1 calc R U . . .
C68 C 0.31189(9) 0.29147(6) 0.78156(8) 0.0185(4) Uani 1 1 d . . . . .
C69 C 0.38859(9) 0.22741(6) 0.69380(7) 0.0168(4) Uani 1 1 d . . . . .
C70 C 0.34989(9) 0.19233(6) 0.70170(8) 0.0186(4) Uani 1 1 d . . . . .
H70 H 0.3214 0.1972 0.7230 0.022 Uiso 1 1 calc R U . . .
C71 C 0.35180(9) 0.15130(6) 0.67969(8) 0.0193(4) Uani 1 1 d . . . . .
H71 H 0.3240 0.1288 0.6855 0.023 Uiso 1 1 calc R U . . .
C72 C 0.39377(9) 0.14186(6) 0.64885(8) 0.0189(4) Uani 1 1 d . . . . .
C73 C 0.43245(9) 0.17568(6) 0.64113(8) 0.0188(4) Uani 1 1 d . . . . .
H73 H 0.4623 0.1697 0.6213 0.023 Uiso 1 1 calc R U . . .
C74 C 0.43042(9) 0.21858(6) 0.66080(7) 0.0175(4) Uani 1 1 d . . . . .
C75 C 0.48462(9) 0.33426(6) 0.63946(8) 0.0191(4) Uani 1 1 d . . . . .
C76 C 0.45704(9) 0.29703(6) 0.65746(7) 0.0172(4) Uani 1 1 d . . . . .
C77 C 0.46599(9) 0.25366(6) 0.64255(7) 0.0174(4) Uani 1 1 d . . . . .
C78 C 0.50473(9) 0.24798(6) 0.60823(8) 0.0204(4) Uani 1 1 d . . . . .
H78 H 0.5123 0.2190 0.5976 0.025 Uiso 1 1 calc R U . . .
C79 C 0.53267(9) 0.28346(6) 0.58904(8) 0.0206(4) Uani 1 1 d . . . . .
C80 C 0.52264(9) 0.32616(6) 0.60516(8) 0.0210(4) Uani 1 1 d . . . . .
H80 H 0.5422 0.3502 0.5924 0.025 Uiso 1 1 calc R U . . .
C81 C 0.36609(9) 0.34131(6) 0.73810(7) 0.0183(4) Uani 1 1 d . . . . .
C82 C 0.35077(9) 0.29772(6) 0.74465(7) 0.0173(4) Uani 1 1 d . . . . .
C83 C 0.38419(9) 0.27218(6) 0.71259(7) 0.0165(4) Uani 1 1 d . . . . .
C84 C 0.41772(9) 0.30284(6) 0.69144(7) 0.0171(4) Uani 1 1 d . . . . .
C85 C 0.29043(11) 0.49593(6) 0.82919(9) 0.0276(5) Uani 1 1 d . . . . .
C86 C 0.35170(13) 0.52042(9) 0.86443(12) 0.0525(7) Uani 1 1 d . . . . .
H86A H 0.3385 0.5463 0.8813 0.079 Uiso 1 1 calc R U . . .
H86B H 0.3775 0.5298 0.8409 0.079 Uiso 1 1 calc R U . . .
H86C H 0.3786 0.5009 0.8939 0.079 Uiso 1 1 calc R U . . .
C87 C 0.24834(14) 0.48559(8) 0.86615(11) 0.0472(7) Uani 1 1 d . . . . .
H87A H 0.2078 0.4706 0.8440 0.071 Uiso 1 1 calc R U . . .
H87B H 0.2370 0.5130 0.8812 0.071 Uiso 1 1 calc R U . . .
H87C H 0.2733 0.4665 0.8969 0.071 Uiso 1 1 calc R U . . .
C88 C 0.24989(13) 0.52586(7) 0.78205(10) 0.0386(6) Uani 1 1 d . . . . .
H88A H 0.2094 0.5106 0.7603 0.058 Uiso 1 1 calc R U . . .
H88B H 0.2759 0.5332 0.7578 0.058 Uiso 1 1 calc R U . . .
H88C H 0.2385 0.5529 0.7978 0.058 Uiso 1 1 calc R U . . .
C89 C 0.20397(10) 0.27670(7) 0.90147(8) 0.0251(4) Uani 1 1 d . . . . .
C90 C 0.18560(12) 0.32059(7) 0.92194(10) 0.0360(5) Uani 1 1 d . . . . .
H90A H 0.1562 0.3370 0.8903 0.054 Uiso 1 1 calc R U . . .
H90B H 0.2258 0.3378 0.9393 0.054 Uiso 1 1 calc R U . . .
H90C H 0.1631 0.3151 0.9493 0.054 Uiso 1 1 calc R U . . .
C91 C 0.24810(11) 0.25169(8) 0.95219(9) 0.0339(5) Uani 1 1 d . . . . .
H91A H 0.2883 0.2687 0.9699 0.051 Uiso 1 1 calc R U . . .
H91B H 0.2600 0.2231 0.9403 0.051 Uiso 1 1 calc R U . . .
H91C H 0.2243 0.2472 0.9788 0.051 Uiso 1 1 calc R U . . .
C92 C 0.14050(11) 0.25052(8) 0.87498(10) 0.0327(5) Uani 1 1 d . . . . .
H92A H 0.1173 0.2467 0.9022 0.049 Uiso 1 1 calc R U . . .
H92B H 0.1515 0.2216 0.8632 0.049 Uiso 1 1 calc R U . . .
H92C H 0.1120 0.2665 0.8425 0.049 Uiso 1 1 calc R U . . .
C93 C 0.39195(10) 0.09652(6) 0.62245(8) 0.0233(4) Uani 1 1 d . . . . .
C94 C 0.44364(12) 0.09226(7) 0.59306(10) 0.0347(5) Uani 1 1 d . . . . .
H94A H 0.4342 0.1136 0.5626 0.052 Uiso 1 1 calc R U . . .
H94B H 0.4423 0.0624 0.5780 0.052 Uiso 1 1 calc R U . . .
H94C H 0.4876 0.0980 0.6197 0.052 Uiso 1 1 calc R U . . .
C95 C 0.40627(11) 0.06085(7) 0.66765(9) 0.0296(5) Uani 1 1 d . . . . .
H95A H 0.4496 0.0662 0.6955 0.044 Uiso 1 1 calc R U . . .
H95B H 0.4061 0.0319 0.6506 0.044 Uiso 1 1 calc R U . . .
H95C H 0.3722 0.0617 0.6857 0.044 Uiso 1 1 calc R U . . .
C96 C 0.32355(11) 0.08919(7) 0.57943(9) 0.0293(5) Uani 1 1 d . . . . .
H96A H 0.2898 0.0915 0.5977 0.044 Uiso 1 1 calc R U . . .
H96B H 0.3217 0.0599 0.5629 0.044 Uiso 1 1 calc R U . . .
H96C H 0.3154 0.1115 0.5501 0.044 Uiso 1 1 calc R U . . .
C97 C 0.57041(10) 0.27394(7) 0.54809(8) 0.0246(4) Uani 1 1 d . . . . .
C98 C 0.60472(10) 0.31492(7) 0.53569(9) 0.0283(5) Uani 1 1 d . . . . .
H98A H 0.6288 0.3072 0.5101 0.043 Uiso 1 1 calc R U . . .
H98B H 0.6357 0.3264 0.5705 0.043 Uiso 1 1 calc R U . . .
H98C H 0.5716 0.3374 0.5185 0.043 Uiso 1 1 calc R U . . .
C99 C 0.62465(11) 0.23925(7) 0.57217(10) 0.0314(5) Uani 1 1 d . . . . .
H99A H 0.6465 0.2325 0.5447 0.047 Uiso 1 1 calc R U . . .
H99B H 0.6048 0.2124 0.5810 0.047 Uiso 1 1 calc R U . . .
H99C H 0.6572 0.2508 0.6061 0.047 Uiso 1 1 calc R U . . .
C100 C 0.52156(11) 0.25667(8) 0.49355(9) 0.0326(5) Uani 1 1 d . . . . .
H10A H 0.4878 0.2791 0.4774 0.049 Uiso 1 1 calc R U . . .
H10B H 0.5004 0.2298 0.5010 0.049 Uiso 1 1 calc R U . . .
H10C H 0.5452 0.2500 0.4673 0.049 Uiso 1 1 calc R U . . .
C101 C 0.31607(9) 0.22394(6) 0.52873(8) 0.0203(4) Uani 1 1 d . . . . .
H101 H 0.3306 0.1980 0.5154 0.024 Uiso 1 1 calc R U . . .
C102 C 0.27612(9) 0.22021(6) 0.56189(8) 0.0197(4) Uani 1 1 d . . . . .
H102 H 0.2631 0.1919 0.5702 0.024 Uiso 1 1 calc R U . . .
C103 C 0.25467(9) 0.25748(6) 0.58327(7) 0.0179(4) Uani 1 1 d . . . . .
C104 C 0.27641(9) 0.29808(6) 0.56834(7) 0.0172(4) Uani 1 1 d . . . . .
C105 C 0.31574(9) 0.30360(6) 0.53399(7) 0.0177(4) Uani 1 1 d . . . . .
C106 C 0.33535(9) 0.26468(6) 0.51455(8) 0.0198(4) Uani 1 1 d . . . . .
H106 H 0.3622 0.2661 0.4913 0.024 Uiso 1 1 calc R U . . .
C107 C 0.18976(9) 0.21949(6) 0.63821(8) 0.0198(4) Uani 1 1 d . . . . .
H107 H 0.1990 0.1916 0.6255 0.024 Uiso 1 1 calc R U . . .
C108 C 0.15268(9) 0.22145(6) 0.67452(8) 0.0205(4) Uani 1 1 d . . . . .
C109 C 0.13871(9) 0.26231(6) 0.69320(8) 0.0209(4) Uani 1 1 d . . . . .
H109 H 0.1145 0.2635 0.7186 0.025 Uiso 1 1 calc R U . . .
C110 C 0.15947(9) 0.30172(6) 0.67539(8) 0.0186(4) Uani 1 1 d . . . . .
C111 C 0.19640(9) 0.29798(6) 0.63918(8) 0.0177(4) Uani 1 1 d . . . . .
C112 C 0.21344(9) 0.25712(6) 0.62018(8) 0.0182(4) Uani 1 1 d . . . . .
C113 C 0.14313(9) 0.34637(6) 0.68969(8) 0.0190(4) Uani 1 1 d . . . . .
C114 C 0.10203(9) 0.35197(6) 0.72257(8) 0.0209(4) Uani 1 1 d . . . . .
H114 H 0.0895 0.3265 0.7383 0.025 Uiso 1 1 calc R U . . .
C115 C 0.07876(9) 0.39208(6) 0.73339(8) 0.0214(4) Uani 1 1 d . . . . .
C116 C 0.09794(10) 0.42931(6) 0.70935(9) 0.0248(4) Uani 1 1 d . . . . .
H116 H 0.0817 0.4575 0.7147 0.030 Uiso 1 1 calc R U . . .
C117 C 0.13944(9) 0.42569(6) 0.67839(8) 0.0233(4) Uani 1 1 d . . . . .
H117 H 0.1513 0.4516 0.6630 0.028 Uiso 1 1 calc R U . . .
C118 C 0.16524(9) 0.38500(6) 0.66843(8) 0.0191(4) Uani 1 1 d . . . . .
C119 C 0.26930(9) 0.45206(6) 0.60728(8) 0.0181(4) Uani 1 1 d . . . . .
C120 C 0.25902(9) 0.48598(6) 0.64120(8) 0.0203(4) Uani 1 1 d . . . . .
H120 H 0.2355 0.4797 0.6663 0.024 Uiso 1 1 calc R U . . .
C121 C 0.28189(9) 0.52794(6) 0.63923(8) 0.0212(4) Uani 1 1 d . . . . .
H121 H 0.2739 0.5498 0.6630 0.025 Uiso 1 1 calc R U . . .
C122 C 0.31671(9) 0.53942(6) 0.60309(8) 0.0203(4) Uani 1 1 d . . . . .
C123 C 0.32926(9) 0.50611(6) 0.57118(8) 0.0196(4) Uani 1 1 d . . . . .
H123 H 0.3539 0.5129 0.5472 0.024 Uiso 1 1 calc R U . . .
C124 C 0.30761(9) 0.46259(6) 0.57208(8) 0.0186(4) Uani 1 1 d . . . . .
C125 C 0.33338(9) 0.34858(6) 0.52115(8) 0.0184(4) Uani 1 1 d . . . . .
C126 C 0.31296(9) 0.38469(6) 0.54709(7) 0.0179(4) Uani 1 1 d . . . . .
C127 C 0.32773(9) 0.42872(6) 0.53929(8) 0.0184(4) Uani 1 1 d . . . . .
C128 C 0.36151(9) 0.43636(6) 0.50153(8) 0.0208(4) Uani 1 1 d . . . . .
H128 H 0.3712 0.4658 0.4943 0.025 Uiso 1 1 calc R U . . .
C129 C 0.38142(9) 0.40211(6) 0.47412(8) 0.0212(4) Uani 1 1 d . . . . .
C130 C 0.36777(9) 0.35861(6) 0.48466(8) 0.0205(4) Uani 1 1 d . . . . .
H130 H 0.3823 0.3354 0.4665 0.025 Uiso 1 1 calc R U . . .
C131 C 0.21871(9) 0.33711(6) 0.62257(8) 0.0180(4) Uani 1 1 d . . . . .
C132 C 0.20944(9) 0.38023(6) 0.63595(8) 0.0186(4) Uani 1 1 d . . . . .
C133 C 0.24795(9) 0.40697(6) 0.60966(8) 0.0177(4) Uani 1 1 d . . . . .
C134 C 0.27460(9) 0.37726(6) 0.58133(8) 0.0181(4) Uani 1 1 d . . . . .
C135 C 0.12806(10) 0.17871(6) 0.69383(9) 0.0228(4) Uani 1 1 d . . . . .
C139 C 0.03271(10) 0.39717(6) 0.76814(8) 0.0244(4) Uani 1 1 d . . . . .
C143 C 0.34226(10) 0.58644(6) 0.60253(9) 0.0249(4) Uani 1 1 d . . . . .
C144 C 0.40564(12) 0.59185(8) 0.65242(10) 0.0424(6) Uani 1 1 d . . . . .
H14A H 0.4224 0.6219 0.6530 0.064 Uiso 1 1 calc R U . . .
H14B H 0.4390 0.5709 0.6491 0.064 Uiso 1 1 calc R U . . .
H14C H 0.3960 0.5862 0.6870 0.064 Uiso 1 1 calc R U . . .
C145 C 0.29087(13) 0.61991(7) 0.60692(12) 0.0442(6) Uani 1 1 d . . . . .
H14M H 0.3069 0.6497 0.6042 0.066 Uiso 1 1 calc R U . . .
H14N H 0.2834 0.6164 0.6428 0.066 Uiso 1 1 calc R U . . .
H14O H 0.2493 0.6151 0.5766 0.066 Uiso 1 1 calc R U . . .
C146 C 0.35767(13) 0.59632(7) 0.54921(10) 0.0383(6) Uani 1 1 d . . . . .
H14P H 0.3927 0.5766 0.5465 0.057 Uiso 1 1 calc R U . . .
H14Q H 0.3723 0.6269 0.5498 0.057 Uiso 1 1 calc R U . . .
H14R H 0.3179 0.5918 0.5170 0.057 Uiso 1 1 calc R U . . .
C147 C 0.41626(10) 0.41408(7) 0.43166(9) 0.0253(4) Uani 1 1 d . . . . .
C148 C 0.44456(11) 0.37375(7) 0.41151(9) 0.0288(5) Uani 1 1 d . . . . .
H14S H 0.4087 0.3534 0.3929 0.043 Uiso 1 1 calc R U . . .
H14T H 0.4763 0.3590 0.4434 0.043 Uiso 1 1 calc R U . . .
H14U H 0.4669 0.3830 0.3852 0.043 Uiso 1 1 calc R U . . .
C149 C 0.36613(12) 0.43609(7) 0.38126(9) 0.0331(5) Uani 1 1 d . . . . .
H14V H 0.3880 0.4445 0.3543 0.050 Uiso 1 1 calc R U . . .
H14W H 0.3482 0.4624 0.3935 0.050 Uiso 1 1 calc R U . . .
H14X H 0.3302 0.4155 0.3638 0.050 Uiso 1 1 calc R U . . .
C150 C 0.47304(12) 0.44641(8) 0.45796(11) 0.0431(6) Uani 1 1 d . . . . .
H15A H 0.5044 0.4330 0.4912 0.065 Uiso 1 1 calc R U . . .
H15B H 0.4553 0.4735 0.4684 0.065 Uiso 1 1 calc R U . . .
H15C H 0.4956 0.4533 0.4310 0.065 Uiso 1 1 calc R U . . .
C151 C 0.10400(10) 0.13148(6) 0.50378(8) 0.0241(4) Uani 1 1 d . . . . .
H151 H 0.0904 0.1060 0.5187 0.029 Uiso 1 1 calc R U . . .
C152 C 0.07958(10) 0.17244(6) 0.51224(8) 0.0220(4) Uani 1 1 d . . . . .
H152 H 0.0496 0.1744 0.5327 0.026 Uiso 1 1 calc R U . . .
C153 C 0.09854(9) 0.21048(6) 0.49104(8) 0.0181(4) Uani 1 1 d . . . . .
C154 C 0.14161(9) 0.20444(6) 0.46005(8) 0.0177(4) Uani 1 1 d . . . . .
C155 C 0.16793(9) 0.16378(6) 0.45086(8) 0.0196(4) Uani 1 1 d . . . . .
C156 C 0.14756(10) 0.12717(6) 0.47412(8) 0.0228(4) Uani 1 1 d . . . . .
H156 H 0.1638 0.0988 0.4695 0.027 Uiso 1 1 calc R U . . .
C157 C 0.07773(9) 0.25564(6) 0.49998(7) 0.0176(4) Uani 1 1 d . . . . .
C158 C 0.03385(9) 0.26562(6) 0.52797(8) 0.0190(4) Uani 1 1 d . . . . .
H158 H 0.0144 0.2423 0.5421 0.023 Uiso 1 1 calc R U . . .
C159 C 0.01710(9) 0.30922(6) 0.53614(7) 0.0181(4) Uani 1 1 d . . . . .
C160 C 0.04667(9) 0.34336(6) 0.51646(7) 0.0173(4) Uani 1 1 d . . . . .
H160 H 0.0373 0.3728 0.5239 0.021 Uiso 1 1 calc R U . . .
C161 C 0.08988(9) 0.33581(6) 0.48601(7) 0.0169(4) Uani 1 1 d . . . . .
C162 C 0.10384(9) 0.29164(6) 0.47809(7) 0.0159(4) Uani 1 1 d . . . . .
C163 C 0.12087(9) 0.36957(6) 0.46081(7) 0.0162(4) Uani 1 1 d . . . . .
C164 C 0.10753(9) 0.41442(6) 0.46689(8) 0.0181(4) Uani 1 1 d . . . . .
H164 H 0.0787 0.4216 0.4873 0.022 Uiso 1 1 calc R U . . .
C165 C 0.13401(9) 0.44833(6) 0.44488(8) 0.0190(4) Uani 1 1 d . . . . .
C166 C 0.17953(9) 0.43685(6) 0.41805(8) 0.0215(4) Uani 1 1 d . . . . .
H166 H 0.2007 0.4594 0.4043 0.026 Uiso 1 1 calc R U . . .
C167 C 0.19410(9) 0.39371(6) 0.41122(8) 0.0202(4) Uani 1 1 d . . . . .
H167 H 0.2257 0.3873 0.3933 0.024 Uiso 1 1 calc R U . . .
C168 C 0.16383(9) 0.35858(6) 0.42987(7) 0.0171(4) Uani 1 1 d . . . . .
C169 C 0.25412(9) 0.28830(6) 0.35823(8) 0.0185(4) Uani 1 1 d . . . . .
C170 C 0.26200(9) 0.32670(6) 0.33048(8) 0.0216(4) Uani 1 1 d . . . . .
H170 H 0.2383 0.3523 0.3340 0.026 Uiso 1 1 calc R U . . .
C171 C 0.30269(10) 0.32875(7) 0.29829(8) 0.0252(4) Uani 1 1 d . . . . .
H171 H 0.3066 0.3557 0.2806 0.030 Uiso 1 1 calc R U . . .
C172 C 0.33835(10) 0.29202(7) 0.29111(9) 0.0273(5) Uani 1 1 d . . . . .
C173 C 0.32865(10) 0.25343(7) 0.31582(9) 0.0260(4) Uani 1 1 d . . . . .
H173 H 0.3512 0.2279 0.3102 0.031 Uiso 1 1 calc R U . . .
C174 C 0.28754(9) 0.24958(6) 0.34871(8) 0.0206(4) Uani 1 1 d . . . . .
C175 C 0.31071(10) 0.16742(6) 0.36548(8) 0.0246(4) Uani 1 1 d . . . . .
H175 H 0.3431 0.1685 0.3473 0.030 Uiso 1 1 calc R U . . .
C176 C 0.29772(10) 0.12768(6) 0.38649(8) 0.0242(4) Uani 1 1 d . . . . .
C177 C 0.24989(10) 0.12582(6) 0.41327(8) 0.0233(4) Uani 1 1 d . . . . .
H177 H 0.2407 0.0984 0.4272 0.028 Uiso 1 1 calc R U . . .
C178 C 0.21569(9) 0.16292(6) 0.41994(8) 0.0199(4) Uani 1 1 d . . . . .
C179 C 0.23046(9) 0.20289(6) 0.39766(7) 0.0180(4) Uani 1 1 d . . . . .
C180 C 0.27739(9) 0.20624(6) 0.37022(8) 0.0207(4) Uani 1 1 d . . . . .
C181 C -0.03688(9) 0.31743(6) 0.56257(8) 0.0197(4) Uani 1 1 d . . . . .
C182 C -0.02462(10) 0.29085(7) 0.61647(8) 0.0244(4) Uani 1 1 d . . . . .
H18A H -0.0244 0.2594 0.6082 0.037 Uiso 1 1 calc R U . . .
H18B H -0.0598 0.2970 0.6323 0.037 Uiso 1 1 calc R U . . .
H18C H 0.0181 0.2992 0.6433 0.037 Uiso 1 1 calc R U . . .
C183 C -0.04204(10) 0.36595(6) 0.57666(9) 0.0253(4) Uani 1 1 d . . . . .
H18D H 0.0009 0.3763 0.6013 0.038 Uiso 1 1 calc R U . . .
H18E H -0.0752 0.3693 0.5954 0.038 Uiso 1 1 calc R U . . .
H18F H -0.0551 0.3833 0.5423 0.038 Uiso 1 1 calc R U . . .
C184 C -0.10314(10) 0.30256(7) 0.52132(9) 0.0270(4) Uani 1 1 d . . . . .
H18G H -0.1124 0.3193 0.4866 0.040 Uiso 1 1 calc R U . . .
H18H H -0.1383 0.3077 0.5375 0.040 Uiso 1 1 calc R U . . .
H18I H -0.1011 0.2711 0.5135 0.040 Uiso 1 1 calc R U . . .
C185 C 0.11538(9) 0.49678(6) 0.44797(8) 0.0207(4) Uani 1 1 d . . . . .
C186 C 0.17593(10) 0.52347(6) 0.48099(9) 0.0266(4) Uani 1 1 d . . . . .
H18J H 0.1914 0.5133 0.5198 0.040 Uiso 1 1 calc R U . . .
H18K H 0.1641 0.5547 0.4799 0.040 Uiso 1 1 calc R U . . .
H18L H 0.2111 0.5195 0.4645 0.040 Uiso 1 1 calc R U . . .
C187 C 0.06260(10) 0.50236(6) 0.47574(9) 0.0276(5) Uani 1 1 d . . . . .
H18M H 0.0232 0.4855 0.4552 0.041 Uiso 1 1 calc R U . . .
H18N H 0.0510 0.5336 0.4757 0.041 Uiso 1 1 calc R U . . .
H18O H 0.0796 0.4917 0.5142 0.041 Uiso 1 1 calc R U . . .
C188 C 0.08815(10) 0.51544(6) 0.38874(8) 0.0259(4) Uani 1 1 d . . . . .
H18P H 0.1221 0.5135 0.3707 0.039 Uiso 1 1 calc R U . . .
H18Q H 0.0757 0.5463 0.3904 0.039 Uiso 1 1 calc R U . . .
H18R H 0.0493 0.4985 0.3673 0.039 Uiso 1 1 calc R U . . .
C193 C 0.33329(11) 0.08513(7) 0.38058(9) 0.0297(5) Uani 1 1 d . . . . .
C194 C 0.36583(14) 0.06435(9) 0.43672(11) 0.0492(7) Uani 1 1 d . . . . .
H19A H 0.3868 0.0367 0.4320 0.074 Uiso 1 1 calc R U . . .
H19B H 0.3325 0.0585 0.4547 0.074 Uiso 1 1 calc R U . . .
H19C H 0.3994 0.0844 0.4600 0.074 Uiso 1 1 calc R U . . .
C195 C 0.28062(12) 0.05263(7) 0.34476(11) 0.0401(6) Uani 1 1 d . . . . .
H19D H 0.3022 0.0253 0.3395 0.060 Uiso 1 1 calc R U . . .
H19E H 0.2579 0.0659 0.3084 0.060 Uiso 1 1 calc R U . . .
H19F H 0.2485 0.0461 0.3637 0.060 Uiso 1 1 calc R U . . .
C196 C 0.38303(13) 0.09211(8) 0.35072(12) 0.0472(7) Uani 1 1 d . . . . .
H19G H 0.4174 0.1125 0.3722 0.071 Uiso 1 1 calc R U . . .
H19H H 0.3608 0.1045 0.3137 0.071 Uiso 1 1 calc R U . . .
H19I H 0.4032 0.0639 0.3468 0.071 Uiso 1 1 calc R U . . .
C197 C 0.14496(9) 0.28343(6) 0.44609(7) 0.0165(4) Uani 1 1 d . . . . .
C198 C 0.17537(9) 0.31250(6) 0.42028(7) 0.0165(4) Uani 1 1 d . . . . .
C199 C 0.21201(9) 0.28497(6) 0.39301(7) 0.0176(4) Uani 1 1 d . . . . .
C200 C 0.20137(9) 0.24205(6) 0.40661(7) 0.0180(4) Uani 1 1 d . . . . .
C136 C 0.18868(15) 0.15084(9) 0.72764(13) 0.0280(7) Uani 0.691(3) 1 d . . P A 1
H13A H 0.1734 0.1238 0.7406 0.042 Uiso 0.691(3) 1 calc R U P A 1
H13B H 0.2157 0.1678 0.7598 0.042 Uiso 0.691(3) 1 calc R U P A 1
H13C H 0.2152 0.1433 0.7039 0.042 Uiso 0.691(3) 1 calc R U P A 1
C137 C 0.08780(17) 0.18725(10) 0.73454(15) 0.0347(9) Uani 0.691(3) 1 d . . P A 1
H13D H 0.0488 0.2051 0.7157 0.052 Uiso 0.691(3) 1 calc R U P A 1
H13E H 0.1156 0.2030 0.7676 0.052 Uiso 0.691(3) 1 calc R U P A 1
H13F H 0.0739 0.1591 0.7458 0.052 Uiso 0.691(3) 1 calc R U P A 1
C138 C 0.08555(16) 0.15213(10) 0.64611(13) 0.0317(8) Uani 0.691(3) 1 d . . P A 1
H13G H 0.0468 0.1695 0.6252 0.048 Uiso 0.691(3) 1 calc R U P A 1
H13H H 0.0711 0.1253 0.6603 0.048 Uiso 0.691(3) 1 calc R U P A 1
H13I H 0.1108 0.1441 0.6216 0.048 Uiso 0.691(3) 1 calc R U P A 1
C1A C 0.1508(4) 0.1367(2) 0.6673(3) 0.0319(18) Uani 0.309(3) 1 d . . P A 2
H1A1 H 0.1991 0.1356 0.6794 0.048 Uiso 0.309(3) 1 calc R U P A 2
H1A2 H 0.1333 0.1387 0.6266 0.048 Uiso 0.309(3) 1 calc R U P A 2
H1A3 H 0.1339 0.1100 0.6797 0.048 Uiso 0.309(3) 1 calc R U P A 2
C2A C 0.0517(3) 0.1792(2) 0.6675(3) 0.0296(17) Uani 0.309(3) 1 d . . P A 2
H2A1 H 0.0335 0.1518 0.6767 0.044 Uiso 0.309(3) 1 calc R U P A 2
H2A2 H 0.0398 0.1820 0.6269 0.044 Uiso 0.309(3) 1 calc R U P A 2
H2A3 H 0.0337 0.2043 0.6822 0.044 Uiso 0.309(3) 1 calc R U P A 2
C3A C 0.1509(4) 0.1759(2) 0.7526(3) 0.0332(18) Uani 0.309(3) 1 d . . P A 2
H3A1 H 0.1993 0.1748 0.7661 0.050 Uiso 0.309(3) 1 calc R U P A 2
H3A2 H 0.1333 0.1492 0.7643 0.050 Uiso 0.309(3) 1 calc R U P A 2
H3A3 H 0.1360 0.2017 0.7683 0.050 Uiso 0.309(3) 1 calc R U P A 2
N1 N 0.54037(7) 0.28871(5) 0.81851(6) 0.0170(3) Uani 1 1 d . . . . .
N2 N 0.40660(7) 0.34418(5) 0.70673(6) 0.0179(3) Uani 1 1 d . . . . .
N3 N 0.25721(7) 0.33551(5) 0.58951(6) 0.0174(3) Uani 1 1 d . . . . .
N4 N 0.16018(7) 0.24127(5) 0.43748(6) 0.0172(3) Uani 1 1 d . . . . .
C189 C 0.38461(14) 0.29349(8) 0.25602(13) 0.0487(7) Uani 1 1 d . . . . .
C190 C 0.3605(4) 0.2630(2) 0.2079(3) 0.0435(8) Uani 0.387(3) 1 d . U P B 1
H19J H 0.3659 0.2326 0.2212 0.065 Uiso 0.387(3) 1 calc R U P B 1
H19K H 0.3861 0.2676 0.1825 0.065 Uiso 0.387(3) 1 calc R U P B 1
H19L H 0.3137 0.2689 0.1881 0.065 Uiso 0.387(3) 1 calc R U P B 1
C191 C 0.3926(3) 0.34087(17) 0.2363(2) 0.0479(9) Uani 0.613(3) 1 d . U P B 1
H19M H 0.4243 0.3407 0.2158 0.072 Uiso 0.613(3) 1 calc R U P B 1
H19N H 0.4088 0.3603 0.2688 0.072 Uiso 0.613(3) 1 calc R U P B 1
H19O H 0.3498 0.3516 0.2119 0.072 Uiso 0.613(3) 1 calc R U P B 1
C192 C 0.4574(2) 0.27912(13) 0.29799(19) 0.0449(8) Uani 0.613(3) 1 d . U P B 1
H19P H 0.4550 0.2495 0.3123 0.067 Uiso 0.613(3) 1 calc R U P B 1
H19Q H 0.4716 0.2999 0.3291 0.067 Uiso 0.613(3) 1 calc R U P B 1
H19R H 0.4892 0.2794 0.2777 0.067 Uiso 0.613(3) 1 calc R U P B 1
C2B C 0.3239(3) 0.3019(2) 0.1856(3) 0.0488(8) Uani 0.387(3) 1 d D U P B 3
H2B1 H 0.3474 0.3072 0.1589 0.073 Uiso 0.387(3) 1 calc R U P B 3
H2B2 H 0.2961 0.3274 0.1862 0.073 Uiso 0.387(3) 1 calc R U P B 3
H2B3 H 0.2962 0.2757 0.1745 0.073 Uiso 0.387(3) 1 calc R U P B 3
C1B C 0.3963(4) 0.2554(2) 0.2325(3) 0.0458(8) Uani 0.387(3) 1 d D U P B 3
H1B1 H 0.4185 0.2621 0.2052 0.069 Uiso 0.387(3) 1 calc R U P B 3
H1B2 H 0.3543 0.2405 0.2138 0.069 Uiso 0.387(3) 1 calc R U P B 3
H1B3 H 0.4246 0.2362 0.2616 0.069 Uiso 0.387(3) 1 calc R U P B 3
C3B C 0.4146(4) 0.3329(3) 0.2548(4) 0.0491(10) Uani 0.387(3) 1 d D U P B 3
H3B1 H 0.4544 0.3353 0.2874 0.074 Uiso 0.387(3) 1 calc R U P B 3
H3B2 H 0.3842 0.3568 0.2552 0.074 Uiso 0.387(3) 1 calc R U P B 3
H3B3 H 0.4266 0.3348 0.2208 0.074 Uiso 0.387(3) 1 calc R U P B 3
C3G C 0.0082(10) 0.4475(7) 0.7686(9) 0.0331(10) Uani 0.110(2) 1 d . U P C 4
H3G1 H 0.0466 0.4669 0.7823 0.050 Uiso 0.110(2) 1 calc R U P C 4
H3G2 H -0.0189 0.4498 0.7931 0.050 Uiso 0.110(2) 1 calc R U P C 4
H3G3 H -0.0182 0.4562 0.7307 0.050 Uiso 0.110(2) 1 calc R U P C 4
C1G C 0.0658(10) 0.3829(7) 0.8234(8) 0.0326(10) Uani 0.110(2) 1 d . U P C 4
H1G1 H 0.0830 0.3532 0.8227 0.049 Uiso 0.110(2) 1 calc R U P C 4
H1G2 H 0.0347 0.3828 0.8445 0.049 Uiso 0.110(2) 1 calc R U P C 4
H1G3 H 0.1024 0.4030 0.8412 0.049 Uiso 0.110(2) 1 calc R U P C 4
C2G C -0.0323(10) 0.3730(7) 0.7370(9) 0.0329(10) Uani 0.110(2) 1 d . U P C 4
H2G1 H -0.0227 0.3423 0.7308 0.049 Uiso 0.110(2) 1 calc R U P C 4
H2G2 H -0.0536 0.3874 0.7010 0.049 Uiso 0.110(2) 1 calc R U P C 4
H2G3 H -0.0620 0.3741 0.7594 0.049 Uiso 0.110(2) 1 calc R U P C 4
C140 C 0.01204(13) 0.35242(8) 0.78588(11) 0.0316(5) Uani 0.890(2) 1 d . U P C 1
H14D H -0.0178 0.3572 0.8075 0.047 Uiso 0.890(2) 1 calc R U P C 1
H14E H 0.0514 0.3366 0.8087 0.047 Uiso 0.890(2) 1 calc R U P C 1
H14F H -0.0106 0.3350 0.7526 0.047 Uiso 0.890(2) 1 calc R U P C 1
C141 C 0.06818(13) 0.42307(8) 0.82131(10) 0.0331(5) Uani 0.890(2) 1 d . U P C 1
H14G H 0.0784 0.4527 0.8113 0.050 Uiso 0.890(2) 1 calc R U P C 1
H14H H 0.1092 0.4079 0.8421 0.050 Uiso 0.890(2) 1 calc R U P C 1
H14I H 0.0396 0.4251 0.8445 0.050 Uiso 0.890(2) 1 calc R U P C 1
C142 C -0.02973(12) 0.42115(9) 0.73498(11) 0.0335(5) Uani 0.890(2) 1 d . U P C 1
H14J H -0.0183 0.4505 0.7249 0.050 Uiso 0.890(2) 1 calc R U P C 1
H14K H -0.0590 0.4240 0.7575 0.050 Uiso 0.890(2) 1 calc R U P C 1
H14L H -0.0523 0.4045 0.7010 0.050 Uiso 0.890(2) 1 calc R U P C 1

loop_
_atom_site_aniso_label
_atom_site_aniso_U_11
_atom_site_aniso_U_22
_atom_site_aniso_U_33
_atom_site_aniso_U_23
_atom_site_aniso_U_13
_atom_site_aniso_U_12
C1 0.0203(10) 0.0266(10) 0.0221(10) -0.0036(8) 0.0085(8) 0.0001(8)
C2 0.0184(10) 0.0227(10) 0.0180(9) 0.0013(7) 0.0045(8) -0.0029(7)
C3 0.0156(9) 0.0190(9) 0.0162(9) -0.0006(7) 0.0027(8) -0.0008(7)
C4 0.0146(9) 0.0192(9) 0.0171(9) -0.0003(7) 0.0038(7) 0.0000(7)
C5 0.0179(10) 0.0193(9) 0.0178(9) -0.0004(7) 0.0027(8) -0.0001(7)
C6 0.0231(10) 0.0197(9) 0.0230(10) -0.0031(8) 0.0067(8) 0.0007(8)
C7 0.0163(9) 0.0173(9) 0.0161(9) 0.0001(7) 0.0021(8) -0.0005(7)
C8 0.0162(9) 0.0228(9) 0.0171(9) 0.0009(7) 0.0059(8) -0.0013(7)
C9 0.0186(10) 0.0199(9) 0.0157(9) 0.0030(7) 0.0026(8) -0.0025(7)
C10 0.0194(10) 0.0171(9) 0.0210(9) 0.0005(7) 0.0048(8) -0.0001(7)
C11 0.0167(9) 0.0184(9) 0.0167(9) 0.0011(7) 0.0028(8) 0.0009(7)
C12 0.0156(9) 0.0191(9) 0.0163(9) 0.0015(7) 0.0029(7) -0.0009(7)
C13 0.0168(9) 0.0188(9) 0.0180(9) 0.0014(7) 0.0038(8) 0.0004(7)
C14 0.0195(10) 0.0174(9) 0.0265(10) 0.0021(8) 0.0079(8) -0.0018(7)
C15 0.0216(10) 0.0181(9) 0.0262(10) -0.0008(8) 0.0075(8) 0.0014(7)
C16 0.0286(11) 0.0251(10) 0.0270(10) 0.0000(8) 0.0163(9) 0.0022(8)
C17 0.0236(10) 0.0200(9) 0.0246(10) 0.0037(8) 0.0106(9) 0.0002(8)
C18 0.0166(9) 0.0176(9) 0.0174(9) 0.0023(7) 0.0041(8) 0.0015(7)
C19 0.0220(10) 0.0194(9) 0.0267(10) 0.0011(8) 0.0093(9) 0.0002(8)
C20 0.0226(10) 0.0269(10) 0.0259(10) 0.0006(8) 0.0127(9) -0.0015(8)
C21 0.0226(10) 0.0241(10) 0.0245(10) 0.0025(8) 0.0081(9) -0.0056(8)
C22 0.0245(10) 0.0187(9) 0.0250(10) 0.0020(8) 0.0088(9) -0.0030(8)
C23 0.0175(10) 0.0204(9) 0.0216(9) 0.0014(7) 0.0044(8) -0.0017(7)
C24 0.0180(10) 0.0209(9) 0.0182(9) 0.0024(7) 0.0047(8) -0.0019(7)
C25 0.0174(9) 0.0169(9) 0.0182(9) 0.0008(7) 0.0028(8) -0.0020(7)
C26 0.0201(10) 0.0181(9) 0.0209(9) 0.0022(7) 0.0053(8) -0.0001(7)
C27 0.0258(11) 0.0197(9) 0.0279(11) 0.0042(8) 0.0093(9) -0.0027(8)
C28 0.0276(11) 0.0151(9) 0.0310(11) 0.0000(8) 0.0073(9) 0.0004(8)
C29 0.0229(10) 0.0209(9) 0.0250(10) -0.0027(8) 0.0080(9) 0.0009(8)
C30 0.0179(10) 0.0192(9) 0.0193(9) 0.0015(7) 0.0040(8) 0.0000(7)
C31 0.0160(9) 0.0154(8) 0.0170(9) -0.0008(7) 0.0029(7) 0.0011(7)
C32 0.0163(9) 0.0177(9) 0.0187(9) 0.0025(7) 0.0048(8) 0.0000(7)
C33 0.0173(9) 0.0162(9) 0.0190(9) 0.0019(7) 0.0038(8) -0.0001(7)
C34 0.0155(9) 0.0199(9) 0.0171(9) 0.0033(7) 0.0038(8) -0.0015(7)
C35 0.0226(10) 0.0182(9) 0.0219(10) 0.0012(7) 0.0090(8) -0.0040(7)
C36 0.0261(11) 0.0287(11) 0.0316(11) 0.0042(9) 0.0094(9) -0.0079(9)
C37 0.0390(13) 0.0195(10) 0.0388(12) -0.0007(9) 0.0211(11) -0.0077(9)
C38 0.0404(13) 0.0268(11) 0.0245(11) 0.0020(8) 0.0125(10) -0.0106(9)
C39 0.0267(11) 0.0204(10) 0.0353(12) -0.0034(8) 0.0130(10) 0.0022(8)
C40 0.0451(14) 0.0173(10) 0.0705(18) -0.0048(11) 0.0328(14) 0.0016(9)
C41 0.0531(16) 0.0325(13) 0.0406(14) -0.0088(10) 0.0176(12) 0.0092(11)
C42 0.0317(13) 0.0249(11) 0.0597(16) -0.0078(11) 0.0100(12) 0.0061(9)
C43 0.0315(12) 0.0255(10) 0.0310(11) 0.0021(9) 0.0169(10) -0.0077(9)
C44 0.0424(13) 0.0253(11) 0.0311(12) 0.0061(9) 0.0169(10) -0.0032(9)
C45 0.0407(14) 0.0355(13) 0.0400(13) -0.0009(10) 0.0190(11) -0.0165(10)
C46 0.0404(13) 0.0321(12) 0.0448(14) 0.0039(10) 0.0273(12) -0.0051(10)
C47 0.0373(13) 0.0175(10) 0.0438(13) -0.0041(9) 0.0184(11) -0.0030(9)
C48 0.0476(15) 0.0226(11) 0.0711(19) -0.0078(12) 0.0216(14) 0.0030(10)
C49 0.0548(17) 0.0306(13) 0.0575(17) -0.0155(12) 0.0093(14) -0.0066(11)
C50 0.079(2) 0.0191(11) 0.085(2) -0.0062(12) 0.0516(18) -0.0073(12)
C51 0.0281(11) 0.0192(10) 0.0311(11) 0.0058(8) 0.0118(9) -0.0024(8)
C52 0.0268(11) 0.0171(9) 0.0282(11) 0.0025(8) 0.0101(9) 0.0018(8)
C53 0.0195(10) 0.0201(9) 0.0212(9) 0.0019(7) 0.0053(8) 0.0003(7)
C54 0.0162(9) 0.0199(9) 0.0169(9) 0.0032(7) 0.0036(8) -0.0007(7)
C55 0.0188(10) 0.0198(9) 0.0190(9) 0.0025(7) 0.0053(8) 0.0002(7)
C56 0.0216(10) 0.0240(10) 0.0243(10) 0.0047(8) 0.0101(9) 0.0001(8)
C57 0.0253(11) 0.0169(9) 0.0279(10) 0.0027(8) 0.0079(9) 0.0025(8)
C58 0.0252(11) 0.0211(10) 0.0236(10) 0.0010(8) 0.0083(9) 0.0064(8)
C59 0.0236(10) 0.0236(10) 0.0243(10) 0.0032(8) 0.0113(9) 0.0052(8)
C60 0.0191(10) 0.0195(9) 0.0197(9) 0.0033(7) 0.0048(8) 0.0034(7)
C61 0.0182(10) 0.0184(9) 0.0179(9) 0.0015(7) 0.0047(8) 0.0040(7)
C62 0.0193(10) 0.0198(9) 0.0225(10) 0.0025(7) 0.0063(8) 0.0020(7)
C63 0.0181(10) 0.0201(9) 0.0199(9) 0.0031(7) 0.0062(8) 0.0027(7)
C64 0.0213(10) 0.0209(9) 0.0245(10) 0.0011(8) 0.0094(8) 0.0053(8)
C65 0.0185(10) 0.0242(10) 0.0221(10) 0.0027(8) 0.0073(8) 0.0033(7)
C66 0.0218(10) 0.0194(9) 0.0219(10) 0.0034(7) 0.0079(8) 0.0005(7)
C67 0.0183(10) 0.0192(9) 0.0197(9) 0.0000(7) 0.0060(8) 0.0011(7)
C68 0.0165(9) 0.0216(9) 0.0170(9) 0.0012(7) 0.0047(8) 0.0020(7)
C69 0.0149(9) 0.0197(9) 0.0149(9) 0.0014(7) 0.0034(7) 0.0016(7)
C70 0.0182(10) 0.0213(9) 0.0173(9) 0.0013(7) 0.0073(8) 0.0006(7)
C71 0.0195(10) 0.0200(9) 0.0192(9) 0.0026(7) 0.0074(8) -0.0029(7)
C72 0.0205(10) 0.0188(9) 0.0176(9) 0.0010(7) 0.0064(8) 0.0014(7)
C73 0.0183(10) 0.0215(9) 0.0180(9) 0.0015(7) 0.0078(8) 0.0011(7)
C74 0.0152(9) 0.0201(9) 0.0163(9) 0.0027(7) 0.0040(7) 0.0000(7)
C75 0.0185(10) 0.0196(9) 0.0182(9) 0.0030(7) 0.0048(8) 0.0000(7)
C76 0.0142(9) 0.0211(9) 0.0154(9) 0.0019(7) 0.0034(7) 0.0005(7)
C77 0.0147(9) 0.0199(9) 0.0167(9) 0.0023(7) 0.0039(8) -0.0003(7)
C78 0.0212(10) 0.0208(9) 0.0206(9) 0.0003(7) 0.0086(8) -0.0004(7)
C79 0.0180(10) 0.0262(10) 0.0191(9) 0.0013(8) 0.0082(8) 0.0001(8)
C80 0.0208(10) 0.0224(10) 0.0219(10) 0.0053(8) 0.0100(8) -0.0022(8)
C81 0.0154(9) 0.0231(9) 0.0165(9) 0.0020(7) 0.0054(8) 0.0009(7)
C82 0.0151(9) 0.0186(9) 0.0158(9) 0.0015(7) 0.0016(7) 0.0014(7)
C83 0.0137(9) 0.0192(9) 0.0164(9) 0.0017(7) 0.0047(7) 0.0010(7)
C84 0.0155(9) 0.0173(9) 0.0166(9) 0.0002(7) 0.0026(7) 0.0000(7)
C85 0.0350(12) 0.0192(10) 0.0335(11) -0.0003(8) 0.0182(10) 0.0050(8)
C86 0.0456(16) 0.0505(16) 0.0602(18) -0.0283(14) 0.0156(14) 0.0049(12)
C87 0.0739(19) 0.0267(12) 0.0575(16) 0.0021(11) 0.0440(15) 0.0123(12)
C88 0.0523(15) 0.0265(11) 0.0444(14) 0.0030(10) 0.0260(12) 0.0138(10)
C89 0.0274(11) 0.0255(10) 0.0269(11) 0.0036(8) 0.0149(9) 0.0039(8)
C90 0.0468(14) 0.0323(12) 0.0418(13) 0.0011(10) 0.0319(12) 0.0036(10)
C91 0.0369(13) 0.0410(13) 0.0276(11) 0.0055(10) 0.0158(10) 0.0075(10)
C92 0.0300(12) 0.0371(12) 0.0377(12) 0.0048(10) 0.0200(10) -0.0002(9)
C93 0.0273(11) 0.0190(9) 0.0264(10) -0.0009(8) 0.0125(9) -0.0020(8)
C94 0.0436(14) 0.0248(11) 0.0460(14) -0.0090(10) 0.0286(12) -0.0054(9)
C95 0.0359(12) 0.0208(10) 0.0338(12) 0.0025(9) 0.0136(10) 0.0038(9)
C96 0.0377(13) 0.0236(10) 0.0258(11) -0.0031(8) 0.0094(10) -0.0049(9)
C97 0.0286(11) 0.0243(10) 0.0267(10) 0.0020(8) 0.0168(9) 0.0001(8)
C98 0.0304(12) 0.0288(11) 0.0326(11) 0.0052(9) 0.0196(10) -0.0013(9)
C99 0.0354(12) 0.0290(11) 0.0403(13) 0.0062(9) 0.0266(11) 0.0046(9)
C100 0.0397(13) 0.0371(12) 0.0277(11) -0.0040(9) 0.0203(10) -0.0070(10)
C101 0.0202(10) 0.0180(9) 0.0193(9) -0.0029(7) 0.0017(8) 0.0050(7)
C102 0.0209(10) 0.0159(9) 0.0185(9) -0.0009(7) 0.0013(8) 0.0014(7)
C103 0.0152(9) 0.0181(9) 0.0168(9) -0.0010(7) 0.0001(7) 0.0012(7)
C104 0.0157(9) 0.0171(9) 0.0162(9) -0.0030(7) 0.0017(7) 0.0024(7)
C105 0.0163(9) 0.0183(9) 0.0160(9) -0.0013(7) 0.0018(8) 0.0005(7)
C106 0.0172(10) 0.0235(10) 0.0176(9) -0.0023(7) 0.0042(8) 0.0032(7)
C107 0.0188(10) 0.0156(9) 0.0223(10) 0.0010(7) 0.0029(8) 0.0022(7)
C108 0.0165(10) 0.0184(9) 0.0235(10) 0.0055(7) 0.0024(8) 0.0012(7)
C109 0.0187(10) 0.0204(9) 0.0235(10) 0.0036(8) 0.0069(8) 0.0024(7)
C110 0.0167(9) 0.0171(9) 0.0206(9) 0.0017(7) 0.0040(8) 0.0015(7)
C111 0.0152(9) 0.0169(9) 0.0187(9) 0.0015(7) 0.0023(8) 0.0006(7)
C112 0.0155(9) 0.0178(9) 0.0183(9) 0.0010(7) 0.0011(8) 0.0018(7)
C113 0.0179(10) 0.0184(9) 0.0208(9) 0.0007(7) 0.0064(8) 0.0017(7)
C114 0.0209(10) 0.0203(9) 0.0222(10) 0.0013(8) 0.0082(8) -0.0006(7)
C115 0.0204(10) 0.0231(10) 0.0220(10) 0.0004(8) 0.0087(8) 0.0002(8)
C116 0.0257(11) 0.0188(9) 0.0332(11) -0.0025(8) 0.0141(9) 0.0011(8)
C117 0.0240(11) 0.0176(9) 0.0312(11) 0.0014(8) 0.0129(9) 0.0002(8)
C118 0.0182(10) 0.0176(9) 0.0223(9) -0.0001(7) 0.0077(8) -0.0008(7)
C119 0.0190(10) 0.0167(9) 0.0186(9) -0.0001(7) 0.0063(8) 0.0003(7)
C120 0.0222(10) 0.0191(9) 0.0235(10) 0.0007(7) 0.0128(8) 0.0010(7)
C121 0.0257(10) 0.0166(9) 0.0246(10) -0.0032(7) 0.0129(9) 0.0004(7)
C122 0.0223(10) 0.0170(9) 0.0228(10) 0.0004(7) 0.0090(8) -0.0008(7)
C123 0.0206(10) 0.0209(9) 0.0203(9) 0.0004(7) 0.0107(8) -0.0002(7)
C124 0.0192(10) 0.0178(9) 0.0199(9) -0.0011(7) 0.0079(8) 0.0003(7)
C125 0.0164(9) 0.0198(9) 0.0182(9) -0.0019(7) 0.0044(8) 0.0006(7)
C126 0.0161(9) 0.0201(9) 0.0167(9) -0.0018(7) 0.0040(8) 0.0006(7)
C127 0.0158(9) 0.0189(9) 0.0198(9) -0.0020(7) 0.0050(8) -0.0002(7)
C128 0.0213(10) 0.0193(9) 0.0234(10) -0.0019(7) 0.0096(8) -0.0033(7)
C129 0.0186(10) 0.0258(10) 0.0204(9) -0.0029(8) 0.0081(8) -0.0012(8)
C130 0.0182(10) 0.0212(9) 0.0225(10) -0.0057(8) 0.0072(8) 0.0004(7)
C131 0.0153(9) 0.0197(9) 0.0190(9) -0.0004(7) 0.0058(8) 0.0013(7)
C132 0.0179(10) 0.0172(9) 0.0202(9) 0.0005(7) 0.0057(8) -0.0004(7)
C133 0.0170(9) 0.0186(9) 0.0187(9) 0.0002(7) 0.0074(8) 0.0015(7)
C134 0.0183(10) 0.0154(9) 0.0198(9) -0.0007(7) 0.0053(8) -0.0002(7)
C135 0.0227(10) 0.0162(9) 0.0317(11) 0.0050(8) 0.0120(9) 0.0009(7)
C139 0.0272(11) 0.0233(10) 0.0273(10) 0.0018(8) 0.0151(9) 0.0025(8)
C143 0.0331(12) 0.0166(9) 0.0329(11) -0.0018(8) 0.0214(10) -0.0036(8)
C144 0.0497(15) 0.0349(13) 0.0422(14) -0.0071(11) 0.0141(12) -0.0191(11)
C145 0.0561(16) 0.0182(11) 0.0751(19) 0.0022(11) 0.0446(15) 0.0007(10)
C146 0.0623(16) 0.0217(11) 0.0427(13) -0.0008(10) 0.0333(13) -0.0088(10)
C147 0.0284(11) 0.0254(10) 0.0280(11) -0.0059(8) 0.0174(9) -0.0064(8)
C148 0.0303(12) 0.0322(11) 0.0305(11) -0.0043(9) 0.0189(10) -0.0003(9)
C149 0.0498(14) 0.0257(11) 0.0323(12) 0.0028(9) 0.0252(11) 0.0012(10)
C150 0.0420(14) 0.0498(15) 0.0511(15) -0.0227(12) 0.0339(13) -0.0222(12)
C151 0.0281(11) 0.0162(9) 0.0278(10) 0.0040(8) 0.0086(9) -0.0006(8)
C152 0.0224(10) 0.0203(9) 0.0231(10) 0.0012(8) 0.0071(8) -0.0005(8)
C153 0.0170(9) 0.0167(9) 0.0182(9) -0.0002(7) 0.0027(8) 0.0006(7)
C154 0.0173(9) 0.0159(9) 0.0178(9) 0.0008(7) 0.0030(8) 0.0008(7)
C155 0.0189(10) 0.0181(9) 0.0189(9) -0.0016(7) 0.0021(8) 0.0013(7)
C156 0.0259(11) 0.0151(9) 0.0260(10) -0.0011(8) 0.0067(9) 0.0020(7)
C157 0.0167(9) 0.0174(9) 0.0164(9) 0.0011(7) 0.0023(8) 0.0004(7)
C158 0.0190(10) 0.0183(9) 0.0197(9) 0.0030(7) 0.0064(8) -0.0015(7)
C159 0.0174(9) 0.0200(9) 0.0172(9) 0.0003(7) 0.0060(8) 0.0003(7)
C160 0.0187(10) 0.0145(8) 0.0183(9) -0.0002(7) 0.0055(8) 0.0018(7)
C161 0.0156(9) 0.0170(9) 0.0173(9) 0.0003(7) 0.0042(8) 0.0002(7)
C162 0.0125(9) 0.0188(9) 0.0151(9) 0.0010(7) 0.0029(7) 0.0000(7)
C163 0.0162(9) 0.0153(8) 0.0167(9) 0.0013(7) 0.0048(7) 0.0002(7)
C164 0.0178(10) 0.0188(9) 0.0203(9) 0.0011(7) 0.0096(8) 0.0007(7)
C165 0.0196(10) 0.0169(9) 0.0208(9) -0.0020(7) 0.0071(8) 0.0003(7)
C166 0.0232(10) 0.0169(9) 0.0278(10) 0.0015(8) 0.0128(9) -0.0025(7)
C167 0.0200(10) 0.0202(9) 0.0239(10) -0.0017(8) 0.0121(8) 0.0001(7)
C168 0.0173(9) 0.0161(9) 0.0175(9) -0.0001(7) 0.0051(8) 0.0018(7)
C169 0.0170(9) 0.0196(9) 0.0181(9) -0.0025(7) 0.0047(8) 0.0002(7)
C170 0.0238(10) 0.0197(9) 0.0225(10) -0.0014(8) 0.0092(8) 0.0032(8)
C171 0.0299(11) 0.0215(10) 0.0285(11) 0.0000(8) 0.0153(9) 0.0003(8)
C172 0.0317(12) 0.0241(10) 0.0324(11) -0.0021(9) 0.0190(10) 0.0008(9)
C173 0.0276(11) 0.0229(10) 0.0324(11) -0.0040(8) 0.0166(9) 0.0045(8)
C174 0.0214(10) 0.0193(9) 0.0218(10) -0.0024(7) 0.0078(8) 0.0010(7)
C175 0.0259(11) 0.0235(10) 0.0275(11) -0.0027(8) 0.0129(9) 0.0039(8)
C176 0.0269(11) 0.0204(10) 0.0259(10) -0.0047(8) 0.0093(9) 0.0051(8)
C177 0.0284(11) 0.0167(9) 0.0249(10) -0.0021(8) 0.0088(9) 0.0015(8)
C178 0.0192(10) 0.0185(9) 0.0198(9) -0.0021(7) 0.0034(8) 0.0004(7)
C179 0.0179(10) 0.0173(9) 0.0167(9) -0.0038(7) 0.0030(8) 0.0017(7)
C180 0.0226(10) 0.0202(9) 0.0186(9) -0.0040(7) 0.0058(8) 0.0017(7)
C181 0.0201(10) 0.0196(9) 0.0210(9) 0.0022(7) 0.0090(8) 0.0007(7)
C182 0.0262(11) 0.0251(10) 0.0257(10) 0.0037(8) 0.0135(9) 0.0015(8)
C183 0.0293(11) 0.0220(10) 0.0321(11) 0.0013(8) 0.0203(9) 0.0034(8)
C184 0.0205(11) 0.0345(11) 0.0274(11) -0.0001(9) 0.0100(9) -0.0008(8)
C185 0.0239(10) 0.0140(9) 0.0269(10) 0.0013(7) 0.0120(8) 0.0013(7)
C186 0.0297(11) 0.0172(9) 0.0335(11) -0.0004(8) 0.0111(9) -0.0008(8)
C187 0.0339(12) 0.0175(9) 0.0378(12) 0.0001(8) 0.0204(10) 0.0027(8)
C188 0.0289(11) 0.0210(10) 0.0299(11) 0.0028(8) 0.0126(9) 0.0015(8)
C193 0.0372(13) 0.0215(10) 0.0344(12) -0.0013(9) 0.0173(10) 0.0073(9)
C194 0.0589(17) 0.0481(15) 0.0391(14) 0.0042(12) 0.0137(13) 0.0297(13)
C195 0.0443(15) 0.0282(12) 0.0488(15) -0.0081(10) 0.0164(12) 0.0059(10)
C196 0.0557(17) 0.0283(12) 0.0695(18) -0.0032(12) 0.0365(15) 0.0102(11)
C197 0.0165(9) 0.0151(8) 0.0157(9) -0.0009(7) 0.0023(7) 0.0004(7)
C198 0.0147(9) 0.0175(9) 0.0161(9) 0.0006(7) 0.0033(7) 0.0014(7)
C199 0.0182(9) 0.0162(9) 0.0168(9) -0.0013(7) 0.0037(8) 0.0017(7)
C200 0.0163(9) 0.0213(9) 0.0156(9) -0.0019(7) 0.0042(8) 0.0002(7)
C136 0.0301(17) 0.0198(14) 0.0344(17) 0.0099(12) 0.0108(14) 0.0030(12)
C137 0.047(2) 0.0222(15) 0.048(2) 0.0099(14) 0.0325(18) 0.0049(14)
C138 0.0331(19) 0.0292(17) 0.0318(17) 0.0043(13) 0.0090(15) -0.0118(13)
C1A 0.045(5) 0.014(3) 0.046(4) 0.012(3) 0.028(4) 0.002(3)
C2A 0.030(4) 0.026(3) 0.034(4) 0.003(3) 0.012(3) -0.006(3)
C3A 0.040(5) 0.030(4) 0.029(4) 0.002(3) 0.011(3) -0.010(3)
N1 0.0182(8) 0.0146(7) 0.0183(8) 0.0005(6) 0.0063(7) -0.0011(6)
N2 0.0185(8) 0.0174(8) 0.0190(8) 0.0008(6) 0.0075(7) 0.0002(6)
N3 0.0189(8) 0.0133(7) 0.0210(8) -0.0006(6) 0.0078(7) 0.0008(6)
N4 0.0176(8) 0.0157(7) 0.0177(8) -0.0005(6) 0.0050(7) 0.0021(6)
C189 0.0667(18) 0.0293(12) 0.0767(19) -0.0004(12) 0.0597(17) 0.0020(12)
C190 0.055(2) 0.0386(15) 0.061(2) 0.0008(14) 0.0527(17) 0.0054(14)
C191 0.060(2) 0.0407(16) 0.064(2) 0.0045(15) 0.0498(17) 0.0052(15)
C192 0.0518(19) 0.0392(15) 0.067(2) 0.0038(14) 0.0510(17) 0.0058(14)
C2B 0.060(2) 0.0426(15) 0.064(2) 0.0028(14) 0.0489(17) 0.0050(14)
C1B 0.056(2) 0.0399(15) 0.066(2) 0.0007(14) 0.0527(17) 0.0042(14)
C3B 0.061(2) 0.0418(18) 0.066(2) 0.0029(17) 0.0504(19) 0.0038(17)
C3G 0.0362(17) 0.0354(17) 0.0340(17) 0.0030(16) 0.0202(16) 0.0059(16)
C1G 0.0382(17) 0.0314(16) 0.0346(17) 0.0006(16) 0.0206(16) 0.0025(16)
C2G 0.0348(17) 0.0357(17) 0.0360(17) 0.0052(16) 0.0222(16) 0.0053(16)
C140 0.0362(12) 0.0310(11) 0.0358(12) 0.0030(9) 0.0231(10) 0.0023(9)
C141 0.0395(12) 0.0319(11) 0.0327(11) -0.0020(9) 0.0182(10) 0.0022(10)
C142 0.0328(12) 0.0394(12) 0.0356(12) 0.0088(10) 0.0212(10) 0.0085(10)

loop_
_atom_type_symbol
_atom_type_description
_atom_type_scat_dispersion_real
_atom_type_scat_dispersion_imag
_atom_type_scat_source
C C 0.0033 0.0016 'International Tables Vol C Tables 4.2.6.8 and 6.1.1.4'
H H 0.0000 0.0000 'International Tables Vol C Tables 4.2.6.8 and 6.1.1.4'
N N 0.0061 0.0033 'International Tables Vol C Tables 4.2.6.8 and 6.1.1.4'

loop_
_geom_angle_atom_site_label_1
_geom_angle_atom_site_label_2
_geom_angle_atom_site_label_3
_geom_angle
C2 C1 C6 122.02(18)
C2 C1 H1 119.0
C6 C1 H1 119.0
C1 C2 C3 120.68(17)
C1 C2 H2 119.7
C3 C2 H2 119.7
C2 C3 C4 115.80(17)
C2 C3 C7 125.25(16)
C4 C3 C7 118.94(16)
N1 C4 C3 117.45(16)
N1 C4 C5 117.52(16)
C3 C4 C5 125.03(17)
C6 C5 C4 115.88(17)
C6 C5 C30 125.17(17)
C4 C5 C30 118.94(16)
C1 C6 C5 120.55(18)
C1 C6 H6 119.7
C5 C6 H6 119.7
C8 C7 C12 116.67(16)
C8 C7 C3 124.48(16)
C12 C7 C3 118.83(16)
C7 C8 C9 121.80(17)
C7 C8 H8 119.1
C9 C8 H8 119.1
C10 C9 C8 119.16(16)
C10 C9 C35 121.61(16)
C8 C9 C35 119.03(16)
C9 C10 C11 121.84(17)
C9 C10 H10 119.1
C11 C10 H10 119.1
C12 C11 C10 116.62(16)
C12 C11 C13 117.98(16)
C10 C11 C13 125.32(16)
C11 C12 C31 116.70(16)
C11 C12 C7 123.82(16)
C31 C12 C7 119.46(16)
C14 C13 C18 118.13(16)
C14 C13 C11 119.86(16)
C18 C13 C11 121.98(16)
C15 C14 C13 123.96(17)
C15 C14 H14 118.0
C13 C14 H14 118.0
C14 C15 C16 116.68(17)
C14 C15 C39 122.95(17)
C16 C15 C39 120.33(17)
C17 C16 C15 121.40(18)
C17 C16 H16 119.3
C15 C16 H16 119.3
C16 C17 C18 122.71(17)
C16 C17 H17 118.6
C18 C17 H17 118.6
C17 C18 C13 116.70(16)
C17 C18 C32 124.09(16)
C13 C18 C32 119.18(16)
C20 C19 C24 122.39(18)
C20 C19 H19 118.8
C24 C19 H19 118.8
C19 C20 C21 121.41(18)
C19 C20 H20 119.3
C21 C20 H20 119.3
C22 C21 C20 116.44(17)
C22 C21 C43 120.03(18)
C20 C21 C43 123.53(18)
C21 C22 C23 124.10(18)
C21 C22 H22 118.0
C23 C22 H22 118.0
C22 C23 C24 118.19(17)
C22 C23 C26 119.79(17)
C24 C23 C26 122.01(16)
C19 C24 C23 116.55(17)
C19 C24 C33 124.78(17)
C23 C24 C33 118.65(17)
C34 C25 C26 116.50(17)
C34 C25 C30 120.14(16)
C26 C25 C30 123.37(17)
C25 C26 C27 116.75(17)
C25 C26 C23 117.89(17)
C27 C26 C23 125.28(17)
C28 C27 C26 121.89(18)
C28 C27 H27 119.1
C26 C27 H27 119.1
C27 C28 C29 119.22(18)
C27 C28 C47 121.38(18)
C29 C28 C47 119.32(18)
C30 C29 C28 121.76(18)
C30 C29 H29 119.1
C28 C29 H29 119.1
C29 C30 C25 116.84(17)
C29 C30 C5 124.75(17)
C25 C30 C5 118.40(16)
N1 C31 C32 110.68(15)
N1 C31 C12 119.33(16)
C32 C31 C12 129.93(17)
C31 C32 C18 113.91(16)
C31 C32 C33 105.27(15)
C18 C32 C33 140.79(17)
C34 C33 C24 114.08(16)
C34 C33 C32 105.12(16)
C24 C33 C32 140.79(17)
N1 C34 C33 110.73(16)
N1 C34 C25 119.01(17)
C33 C34 C25 130.25(17)
C37 C35 C36 108.52(17)
C37 C35 C9 112.79(15)
C36 C35 C9 107.66(15)
C37 C35 C38 107.52(16)
C36 C35 C38 109.17(17)
C9 C35 C38 111.11(16)
C35 C36 H36A 109.5
C35 C36 H36B 109.5
H36A C36 H36B 109.5
C35 C36 H36C 109.5
H36A C36 H36C 109.5
H36B C36 H36C 109.5
C35 C37 H37A 109.5
C35 C37 H37B 109.5
H37A C37 H37B 109.5
C35 C37 H37C 109.5
H37A C37 H37C 109.5
H37B C37 H37C 109.5
C35 C38 H38A 109.5
C35 C38 H38B 109.5
H38A C38 H38B 109.5
C35 C38 H38C 109.5
H38A C38 H38C 109.5
H38B C38 H38C 109.5
C40 C39 C42 108.53(19)
C40 C39 C15 112.39(16)
C42 C39 C15 108.54(17)
C40 C39 C41 108.53(19)
C42 C39 C41 108.34(19)
C15 C39 C41 110.42(17)
C39 C40 H40A 109.5
C39 C40 H40B 109.5
H40A C40 H40B 109.5
C39 C40 H40C 109.5
H40A C40 H40C 109.5
H40B C40 H40C 109.5
C39 C41 H41A 109.5
C39 C41 H41B 109.5
H41A C41 H41B 109.5
C39 C41 H41C 109.5
H41A C41 H41C 109.5
H41B C41 H41C 109.5
C39 C42 H42A 109.5
C39 C42 H42B 109.5
H42A C42 H42B 109.5
C39 C42 H42C 109.5
H42A C42 H42C 109.5
H42B C42 H42C 109.5
C46 C43 C45 108.70(18)
C46 C43 C21 112.17(17)
C45 C43 C21 110.12(17)
C46 C43 C44 108.68(18)
C45 C43 C44 108.36(18)
C21 C43 C44 108.74(16)
C43 C44 H44A 109.5
C43 C44 H44B 109.5
H44A C44 H44B 109.5
C43 C44 H44C 109.5
H44A C44 H44C 109.5
H44B C44 H44C 109.5
C43 C45 H45A 109.5
C43 C45 H45B 109.5
H45A C45 H45B 109.5
C43 C45 H45C 109.5
H45A C45 H45C 109.5
H45B C45 H45C 109.5
C43 C46 H46A 109.5
C43 C46 H46B 109.5
H46A C46 H46B 109.5
C43 C46 H46C 109.5
H46A C46 H46C 109.5
H46B C46 H46C 109.5
C50 C47 C48 108.0(2)
C50 C47 C49 109.0(2)
C48 C47 C49 108.8(2)
C50 C47 C28 112.32(18)
C48 C47 C28 110.61(18)
C49 C47 C28 108.08(18)
C47 C48 H48A 109.5
C47 C48 H48B 109.5
H48A C48 H48B 109.5
C47 C48 H48C 109.5
H48A C48 H48C 109.5
H48B C48 H48C 109.5
C47 C49 H49A 109.5
C47 C49 H49B 109.5
H49A C49 H49B 109.5
C47 C49 H49C 109.5
H49A C49 H49C 109.5
H49B C49 H49C 109.5
C47 C50 H50A 109.5
C47 C50 H50B 109.5
H50A C50 H50B 109.5
C47 C50 H50C 109.5
H50A C50 H50C 109.5
H50B C50 H50C 109.5
C52 C51 C56 121.90(18)
C52 C51 H51 119.0
C56 C51 H51 119.0
C51 C52 C53 120.92(18)
C51 C52 H52 119.5
C53 C52 H52 119.5
C52 C53 C54 115.43(17)
C52 C53 C62 125.30(17)
C54 C53 C62 119.26(16)
N2 C54 C55 117.41(16)
N2 C54 C53 117.13(16)
C55 C54 C53 125.46(17)
C56 C55 C54 115.61(17)
C56 C55 C75 125.19(17)
C54 C55 C75 119.19(16)
C51 C56 C55 120.67(18)
C51 C56 H56 119.7
C55 C56 H56 119.7
C62 C57 C58 121.79(18)
C62 C57 H57 119.1
C58 C57 H57 119.1
C59 C58 C57 119.30(17)
C59 C58 C85 121.29(17)
C57 C58 C85 119.41(17)
C58 C59 C60 121.98(18)
C58 C59 H59 119.0
C60 C59 H59 119.0
C61 C60 C59 116.67(17)
C61 C60 C63 118.12(16)
C59 C60 C63 125.09(17)
C60 C61 C81 116.81(17)
C60 C61 C62 123.81(17)
C81 C61 C62 119.39(16)
C57 C62 C61 116.43(17)
C57 C62 C53 124.93(17)
C61 C62 C53 118.64(16)
C64 C63 C68 118.52(17)
C64 C63 C60 119.35(16)
C68 C63 C60 122.00(16)
C65 C64 C63 124.14(17)
C65 C64 H64 117.9
C63 C64 H64 117.9
C64 C65 C66 116.48(17)
C64 C65 C89 123.24(17)
C66 C65 C89 120.25(17)
C67 C66 C65 121.60(17)
C67 C66 H66 119.2
C65 C66 H66 119.2
C66 C67 C68 122.62(17)
C66 C67 H67 118.7
C68 C67 H67 118.7
C67 C68 C63 116.57(16)
C67 C68 C82 124.30(16)
C63 C68 C82 118.92(16)
C70 C69 C74 116.75(16)
C70 C69 C83 124.00(16)
C74 C69 C83 119.01(16)
C71 C70 C69 122.33(17)
C71 C70 H70 118.8
C69 C70 H70 118.8
C70 C71 C72 121.55(17)
C70 C71 H71 119.2
C72 C71 H71 119.2
C73 C72 C71 116.93(17)
C73 C72 C93 122.90(16)
C71 C72 C93 120.06(16)
C72 C73 C74 123.72(17)
C72 C73 H73 118.1
C74 C73 H73 118.1
C73 C74 C69 118.62(16)
C73 C74 C77 118.88(16)
C69 C74 C77 122.24(16)
C80 C75 C76 116.68(17)
C80 C75 C55 124.62(16)
C76 C75 C55 118.69(16)
C84 C76 C77 116.60(16)
C84 C76 C75 119.66(16)
C77 C76 C75 123.73(16)
C78 C77 C76 116.49(16)
C78 C77 C74 125.54(17)
C76 C77 C74 117.82(16)
C77 C78 C79 122.13(17)
C77 C78 H78 118.9
C79 C78 H78 118.9
C78 C79 C80 119.41(17)
C78 C79 C97 118.03(17)
C80 C79 C97 122.48(17)
C75 C80 C79 121.55(17)
C75 C80 H80 119.2
C79 C80 H80 119.2
N2 C81 C82 110.66(16)
N2 C81 C61 119.53(16)
C82 C81 C61 129.80(17)
C81 C82 C68 114.15(16)
C81 C82 C83 105.15(15)
C68 C82 C83 140.58(17)
C84 C83 C69 113.87(16)
C84 C83 C82 105.45(15)
C69 C83 C82 140.47(16)
N2 C84 C83 110.49(16)
N2 C84 C76 119.30(16)
C83 C84 C76 130.18(17)
C86 C85 C88 109.3(2)
C86 C85 C87 107.9(2)
C88 C85 C87 107.73(19)
C86 C85 C58 110.40(17)
C88 C85 C58 109.24(17)
C87 C85 C58 112.18(17)
C85 C86 H86A 109.5
C85 C86 H86B 109.5
H86A C86 H86B 109.5
C85 C86 H86C 109.5
H86A C86 H86C 109.5
H86B C86 H86C 109.5
C85 C87 H87A 109.5
C85 C87 H87B 109.5
H87A C87 H87B 109.5
C85 C87 H87C 109.5
H87A C87 H87C 109.5
H87B C87 H87C 109.5
C85 C88 H88A 109.5
C85 C88 H88B 109.5
H88A C88 H88B 109.5
C85 C88 H88C 109.5
H88A C88 H88C 109.5
H88B C88 H88C 109.5
C91 C89 C90 107.73(18)
C91 C89 C92 109.21(18)
C90 C89 C92 108.26(17)
C91 C89 C65 109.44(16)
C90 C89 C65 112.36(16)
C92 C89 C65 109.77(17)
C89 C90 H90A 109.5
C89 C90 H90B 109.5
H90A C90 H90B 109.5
C89 C90 H90C 109.5
H90A C90 H90C 109.5
H90B C90 H90C 109.5
C89 C91 H91A 109.5
C89 C91 H91B 109.5
H91A C91 H91B 109.5
C89 C91 H91C 109.5
H91A C91 H91C 109.5
H91B C91 H91C 109.5
C89 C92 H92A 109.5
C89 C92 H92B 109.5
H92A C92 H92B 109.5
C89 C92 H92C 109.5
H92A C92 H92C 109.5
H92B C92 H92C 109.5
C72 C93 C94 111.80(16)
C72 C93 C96 109.02(16)
C94 C93 C96 108.43(17)
C72 C93 C95 109.80(16)
C94 C93 C95 107.75(17)
C96 C93 C95 110.02(17)
C93 C94 H94A 109.5
C93 C94 H94B 109.5
H94A C94 H94B 109.5
C93 C94 H94C 109.5
H94A C94 H94C 109.5
H94B C94 H94C 109.5
C93 C95 H95A 109.5
C93 C95 H95B 109.5
H95A C95 H95B 109.5
C93 C95 H95C 109.5
H95A C95 H95C 109.5
H95B C95 H95C 109.5
C93 C96 H96A 109.5
C93 C96 H96B 109.5
H96A C96 H96B 109.5
C93 C96 H96C 109.5
H96A C96 H96C 109.5
H96B C96 H96C 109.5
C98 C97 C100 108.99(17)
C98 C97 C79 112.28(16)
C100 C97 C79 108.74(16)
C98 C97 C99 106.76(16)
C100 C97 C99 109.23(18)
C79 C97 C99 110.78(16)
C97 C98 H98A 109.5
C97 C98 H98B 109.5
H98A C98 H98B 109.5
C97 C98 H98C 109.5
H98A C98 H98C 109.5
H98B C98 H98C 109.5
C97 C99 H99A 109.5
C97 C99 H99B 109.5
H99A C99 H99B 109.5
C97 C99 H99C 109.5
H99A C99 H99C 109.5
H99B C99 H99C 109.5
C97 C100 H10A 109.5
C97 C100 H10B 109.5
H10A C100 H10B 109.5
C97 C100 H10C 109.5
H10A C100 H10C 109.5
H10B C100 H10C 109.5
C102 C101 C106 121.62(17)
C102 C101 H101 119.2
C106 C101 H101 119.2
C101 C102 C103 121.03(17)
C101 C102 H102 119.5
C103 C102 H102 119.5
C102 C103 C104 115.15(16)
C102 C103 C112 125.35(17)
C104 C103 C112 119.49(16)
N3 C104 C105 117.30(16)
N3 C104 C103 116.77(16)
C105 C104 C103 125.93(16)
C106 C105 C104 115.30(16)
C106 C105 C125 125.14(17)
C104 C105 C125 119.57(16)
C101 C106 C105 120.94(17)
C101 C106 H106 119.5
C105 C106 H106 119.5
C112 C107 C108 121.89(17)
C112 C107 H107 119.1
C108 C107 H107 119.1
C109 C108 C107 119.44(17)
C109 C108 C135 120.58(17)
C107 C108 C135 119.97(16)
C108 C109 C110 121.66(17)
C108 C109 H109 119.2
C110 C109 H109 119.2
C111 C110 C109 116.66(16)
C111 C110 C113 117.79(16)
C109 C110 C113 125.50(17)
C131 C111 C110 116.82(16)
C131 C111 C112 119.38(16)
C110 C111 C112 123.78(16)
C107 C112 C111 116.52(17)
C107 C112 C103 124.85(16)
C111 C112 C103 118.63(16)
C114 C113 C118 118.07(16)
C114 C113 C110 120.09(16)
C118 C113 C110 121.76(16)
C115 C114 C113 124.21(17)
C115 C114 H114 117.9
C113 C114 H114 117.9
C114 C115 C116 116.67(17)
C114 C115 C139 123.18(17)
C116 C115 C139 120.13(17)
C117 C116 C115 121.29(18)
C117 C116 H116 119.4
C115 C116 H116 119.4
C116 C117 C118 122.58(18)
C116 C117 H117 118.7
C118 C117 H117 118.7
C117 C118 C113 116.98(16)
C117 C118 C132 123.74(16)
C113 C118 C132 119.20(16)
C120 C119 C124 116.98(16)
C120 C119 C133 123.56(16)
C124 C119 C133 119.27(16)
C121 C120 C119 122.02(17)
C121 C120 H120 119.0
C119 C120 H120 119.0
C120 C121 C122 121.82(17)
C120 C121 H121 119.1
C122 C121 H121 119.1
C123 C122 C121 116.68(17)
C123 C122 C143 122.83(16)
C121 C122 C143 120.39(16)
C122 C123 C124 123.69(17)
C122 C123 H123 118.2
C124 C123 H123 118.2
C123 C124 C119 118.68(16)
C123 C124 C127 119.35(16)
C119 C124 C127 121.89(16)
C130 C125 C126 116.66(17)
C130 C125 C105 125.18(16)
C126 C125 C105 118.15(16)
C134 C126 C127 116.59(16)
C134 C126 C125 119.76(17)
C127 C126 C125 123.63(17)
C128 C127 C126 116.52(16)
C128 C127 C124 125.73(17)
C126 C127 C124 117.74(16)
C129 C128 C127 122.00(17)
C129 C128 H128 119.0
C127 C128 H128 119.0
C128 C129 C130 119.58(17)
C128 C129 C147 118.00(17)
C130 C129 C147 122.40(17)
C125 C130 C129 121.54(17)
C125 C130 H130 119.2
C129 C130 H130 119.2
N3 C131 C132 110.53(16)
N3 C131 C111 119.54(16)
C132 C131 C111 129.91(17)
C131 C132 C118 113.97(16)
C131 C132 C133 105.46(16)
C118 C132 C133 140.53(17)
C134 C133 C119 113.86(16)
C134 C133 C132 105.23(16)
C119 C133 C132 140.74(17)
N3 C134 C133 110.45(16)
N3 C134 C126 119.55(16)
C133 C134 C126 129.98(17)
C3A C135 C108 110.5(3)
C138 C135 C108 112.30(18)
C3A C135 C2A 114.2(4)
C108 C135 C2A 106.0(3)
C138 C135 C136 109.4(2)
C108 C135 C136 108.94(17)
C138 C135 C137 107.7(2)
C108 C135 C137 112.87(18)
C136 C135 C137 105.4(2)
C3A C135 C1A 110.4(4)
C108 C135 C1A 111.0(3)
C2A C135 C1A 104.5(4)
C1G C139 C115 109.4(8)
C142 C139 C115 110.25(17)
C142 C139 C141 109.69(19)
C115 C139 C141 109.38(17)
C142 C139 C140 107.54(18)
C115 C139 C140 112.28(16)
C141 C139 C140 107.63(18)
C1G C139 C2G 116.0(11)
C115 C139 C2G 107.4(7)
C1G C139 C3G 109.8(11)
C115 C139 C3G 111.8(7)
C2G C139 C3G 102.2(11)
C146 C143 C145 107.61(18)
C146 C143 C122 111.91(16)
C145 C143 C122 110.64(16)
C146 C143 C144 108.85(18)
C145 C143 C144 109.43(19)
C122 C143 C144 108.35(17)
C143 C144 H14A 109.5
C143 C144 H14B 109.5
H14A C144 H14B 109.5
C143 C144 H14C 109.5
H14A C144 H14C 109.5
H14B C144 H14C 109.5
C143 C145 H14M 109.5
C143 C145 H14N 109.5
H14M C145 H14N 109.5
C143 C145 H14O 109.5
H14M C145 H14O 109.5
H14N C145 H14O 109.5
C143 C146 H14P 109.5
C143 C146 H14Q 109.5
H14P C146 H14Q 109.5
C143 C146 H14R 109.5
H14P C146 H14R 109.5
H14Q C146 H14R 109.5
C148 C147 C149 108.52(17)
C148 C147 C150 108.35(17)
C149 C147 C150 108.91(19)
C148 C147 C129 112.34(16)
C149 C147 C129 108.68(16)
C150 C147 C129 109.98(16)
C147 C148 H14S 109.5
C147 C148 H14T 109.5
H14S C148 H14T 109.5
C147 C148 H14U 109.5
H14S C148 H14U 109.5
H14T C148 H14U 109.5
C147 C149 H14V 109.5
C147 C149 H14W 109.5
H14V C149 H14W 109.5
C147 C149 H14X 109.5
H14V C149 H14X 109.5
H14W C149 H14X 109.5
C147 C150 H15A 109.5
C147 C150 H15B 109.5
H15A C150 H15B 109.5
C147 C150 H15C 109.5
H15A C150 H15C 109.5
H15B C150 H15C 109.5
C156 C151 C152 121.47(18)
C156 C151 H151 119.3
C152 C151 H151 119.3
C153 C152 C151 120.78(18)
C153 C152 H152 119.6
C151 C152 H152 119.6
C152 C153 C154 115.81(16)
C152 C153 C157 124.77(17)
C154 C153 C157 119.40(16)
N4 C154 C153 117.30(16)
N4 C154 C155 117.39(16)
C153 C154 C155 125.30(17)
C156 C155 C154 115.65(17)
C156 C155 C178 125.21(17)
C154 C155 C178 119.11(16)
C151 C156 C155 120.95(17)
C151 C156 H156 119.5
C155 C156 H156 119.5
C158 C157 C162 116.83(16)
C158 C157 C153 124.71(16)
C162 C157 C153 118.46(16)
C157 C158 C159 122.08(17)
C157 C158 H158 119.0
C159 C158 H158 119.0
C160 C159 C158 118.86(16)
C160 C159 C181 122.12(16)
C158 C159 C181 118.87(16)
C159 C160 C161 122.31(16)
C159 C160 H160 118.8
C161 C160 H160 118.8
C160 C161 C162 116.37(16)
C160 C161 C163 126.49(16)
C162 C161 C163 117.13(16)
C197 C162 C161 117.16(16)
C197 C162 C157 119.41(16)
C161 C162 C157 123.43(16)
C164 C163 C168 118.35(16)
C164 C163 C161 119.25(16)
C168 C163 C161 122.40(16)
C165 C164 C163 123.57(17)
C165 C164 H164 118.2
C163 C164 H164 118.2
C164 C165 C166 116.94(17)
C164 C165 C185 123.26(16)
C166 C165 C185 119.80(16)
C167 C166 C165 121.45(17)
C167 C166 H166 119.3
C165 C166 H166 119.3
C166 C167 C168 122.24(17)
C166 C167 H167 118.9
C168 C167 H167 118.9
C167 C168 C163 117.15(16)
C167 C168 C198 123.43(16)
C163 C168 C198 119.41(16)
C170 C169 C174 116.69(16)
C170 C169 C199 124.22(16)
C174 C169 C199 119.01(16)
C171 C170 C169 122.63(17)
C171 C170 H170 118.7
C169 C170 H170 118.7
C170 C171 C172 121.32(18)
C170 C171 H171 119.3
C172 C171 H171 119.3
C173 C172 C171 116.80(18)
C173 C172 C189 120.73(18)
C171 C172 C189 122.44(19)
C172 C173 C174 124.03(18)
C172 C173 H173 118.0
C174 C173 H173 118.0
C173 C174 C169 118.36(17)
C173 C174 C180 119.59(17)
C169 C174 C180 121.98(16)
C176 C175 C180 121.92(18)
C176 C175 H175 119.0
C180 C175 H175 119.0
C175 C176 C177 119.46(17)
C175 C176 C193 122.00(17)
C177 C176 C193 118.53(17)
C178 C177 C176 121.66(18)
C178 C177 H177 119.2
C176 C177 H177 119.2
C177 C178 C179 116.97(17)
C177 C178 C155 124.34(17)
C179 C178 C155 118.62(16)
C200 C179 C180 116.72(17)
C200 C179 C178 119.76(17)
C180 C179 C178 123.34(16)
C179 C180 C175 116.64(17)
C179 C180 C174 117.83(16)
C175 C180 C174 125.53(17)
C183 C181 C184 108.84(16)
C183 C181 C159 112.40(15)
C184 C181 C159 108.36(15)
C183 C181 C182 107.65(16)
C184 C181 C182 107.79(16)
C159 C181 C182 111.66(15)
C181 C182 H18A 109.5
C181 C182 H18B 109.5
H18A C182 H18B 109.5
C181 C182 H18C 109.5
H18A C182 H18C 109.5
H18B C182 H18C 109.5
C181 C183 H18D 109.5
C181 C183 H18E 109.5
H18D C183 H18E 109.5
C181 C183 H18F 109.5
H18D C183 H18F 109.5
H18E C183 H18F 109.5
C181 C184 H18G 109.5
C181 C184 H18H 109.5
H18G C184 H18H 109.5
C181 C184 H18I 109.5
H18G C184 H18I 109.5
H18H C184 H18I 109.5
C187 C185 C186 108.17(16)
C187 C185 C188 108.05(16)
C186 C185 C188 109.01(16)
C187 C185 C165 112.02(15)
C186 C185 C165 110.43(15)
C188 C185 C165 109.08(15)
C185 C186 H18J 109.5
C185 C186 H18K 109.5
H18J C186 H18K 109.5
C185 C186 H18L 109.5
H18J C186 H18L 109.5
H18K C186 H18L 109.5
C185 C187 H18M 109.5
C185 C187 H18N 109.5
H18M C187 H18N 109.5
C185 C187 H18O 109.5
H18M C187 H18O 109.5
H18N C187 H18O 109.5
C185 C188 H18P 109.5
C185 C188 H18Q 109.5
H18P C188 H18Q 109.5
C185 C188 H18R 109.5
H18P C188 H18R 109.5
H18Q C188 H18R 109.5
C194 C193 C196 110.4(2)
C194 C193 C176 110.66(18)
C196 C193 C176 112.62(18)
C194 C193 C195 108.2(2)
C196 C193 C195 106.99(19)
C176 C193 C195 107.77(17)
C193 C194 H19A 109.5
C193 C194 H19B 109.5
H19A C194 H19B 109.5
C193 C194 H19C 109.5
H19A C194 H19C 109.5
H19B C194 H19C 109.5
C193 C195 H19D 109.5
C193 C195 H19E 109.5
H19D C195 H19E 109.5
C193 C195 H19F 109.5
H19D C195 H19F 109.5
H19E C195 H19F 109.5
C193 C196 H19G 109.5
C193 C196 H19H 109.5
H19G C196 H19H 109.5
C193 C196 H19I 109.5
H19G C196 H19I 109.5
H19H C196 H19I 109.5
N4 C197 C198 110.63(16)
N4 C197 C162 119.37(16)
C198 C197 C162 129.99(17)
C197 C198 C168 113.80(16)
C197 C198 C199 105.41(15)
C168 C198 C199 140.73(17)
C200 C199 C169 113.62(16)
C200 C199 C198 105.24(16)
C169 C199 C198 141.13(17)
N4 C200 C199 110.51(16)
N4 C200 C179 119.16(16)
C199 C200 C179 130.03(17)
C135 C136 H13A 109.5
C135 C136 H13B 109.5
H13A C136 H13B 109.5
C135 C136 H13C 109.5
H13A C136 H13C 109.5
H13B C136 H13C 109.5
C135 C137 H13D 109.5
C135 C137 H13E 109.5
H13D C137 H13E 109.5
C135 C137 H13F 109.5
H13D C137 H13F 109.5
H13E C137 H13F 109.5
C135 C138 H13G 109.5
C135 C138 H13H 109.5
H13G C138 H13H 109.5
C135 C138 H13I 109.5
H13G C138 H13I 109.5
H13H C138 H13I 109.5
C135 C1A H1A1 109.5
C135 C1A H1A2 109.5
H1A1 C1A H1A2 109.5
C135 C1A H1A3 109.5
H1A1 C1A H1A3 109.5
H1A2 C1A H1A3 109.5
C135 C2A H2A1 109.5
C135 C2A H2A2 109.5
H2A1 C2A H2A2 109.5
C135 C2A H2A3 109.5
H2A1 C2A H2A3 109.5
H2A2 C2A H2A3 109.5
C135 C3A H3A1 109.5
C135 C3A H3A2 109.5
H3A1 C3A H3A2 109.5
C135 C3A H3A3 109.5
H3A1 C3A H3A3 109.5
H3A2 C3A H3A3 109.5
C31 N1 C34 108.15(15)
C31 N1 C4 125.92(15)
C34 N1 C4 125.92(16)
C81 N2 C84 108.22(15)
C81 N2 C54 126.01(16)
C84 N2 C54 125.74(15)
C131 N3 C134 108.28(15)
C131 N3 C104 126.18(15)
C134 N3 C104 125.53(15)
C200 N4 C197 108.15(15)
C200 N4 C154 125.85(15)
C197 N4 C154 125.79(15)
C1B C189 C3B 125.5(5)
C1B C189 C172 118.4(3)
C3B C189 C172 115.9(4)
C190 C189 C172 110.1(3)
C190 C189 C191 111.0(4)
C172 C189 C191 112.0(2)
C190 C189 C192 111.8(4)
C172 C189 C192 105.8(2)
C191 C189 C192 106.0(3)
C1B C189 C2B 82.3(4)
C3B C189 C2B 92.5(4)
C172 C189 C2B 100.5(3)
C189 C190 H19J 109.5
C189 C190 H19K 109.5
H19J C190 H19K 109.5
C189 C190 H19L 109.5
H19J C190 H19L 109.5
H19K C190 H19L 109.5
C189 C191 H19M 109.5
C189 C191 H19N 109.5
H19M C191 H19N 109.5
C189 C191 H19O 109.5
H19M C191 H19O 109.5
H19N C191 H19O 109.5
C189 C192 H19P 109.5
C189 C192 H19Q 109.5
H19P C192 H19Q 109.5
C189 C192 H19R 109.5
H19P C192 H19R 109.5
H19Q C192 H19R 109.5
C189 C2B H2B1 109.5
C189 C2B H2B2 109.5
H2B1 C2B H2B2 109.5
C189 C2B H2B3 109.5
H2B1 C2B H2B3 109.5
H2B2 C2B H2B3 109.5
C189 C1B H1B1 109.5
C189 C1B H1B2 109.5
H1B1 C1B H1B2 109.5
C189 C1B H1B3 109.5
H1B1 C1B H1B3 109.5
H1B2 C1B H1B3 109.5
C189 C3B H3B1 109.5
C189 C3B H3B2 109.5
H3B1 C3B H3B2 109.5
C189 C3B H3B3 109.5
H3B1 C3B H3B3 109.5
H3B2 C3B H3B3 109.5
C139 C3G H3G1 109.5
C139 C3G H3G2 109.5
H3G1 C3G H3G2 109.5
C139 C3G H3G3 109.5
H3G1 C3G H3G3 109.5
H3G2 C3G H3G3 109.5
C139 C1G H1G1 109.5
C139 C1G H1G2 109.5
H1G1 C1G H1G2 109.5
C139 C1G H1G3 109.5
H1G1 C1G H1G3 109.5
H1G2 C1G H1G3 109.5
C139 C2G H2G1 109.5
C139 C2G H2G2 109.5
H2G1 C2G H2G2 109.5
C139 C2G H2G3 109.5
H2G1 C2G H2G3 109.5
H2G2 C2G H2G3 109.5
C139 C140 H14D 109.5
C139 C140 H14E 109.5
H14D C140 H14E 109.5
C139 C140 H14F 109.5
H14D C140 H14F 109.5
H14E C140 H14F 109.5
C139 C141 H14G 109.5
C139 C141 H14H 109.5
H14G C141 H14H 109.5
C139 C141 H14I 109.5
H14G C141 H14I 109.5
H14H C141 H14I 109.5
C139 C142 H14J 109.5
C139 C142 H14K 109.5
H14J C142 H14K 109.5
C139 C142 H14L 109.5
H14J C142 H14L 109.5
H14K C142 H14L 109.5

loop_
_geom_bond_atom_site_label_1
_geom_bond_atom_site_label_2
_geom_bond_distance
C1 C2 1.384(3)
C1 C6 1.389(3)
C1 H1 0.9500
C2 C3 1.393(3)
C2 H2 0.9500
C3 C4 1.411(3)
C3 C7 1.485(2)
C4 N1 1.372(2)
C4 C5 1.412(2)
C5 C6 1.391(3)
C5 C30 1.486(3)
C6 H6 0.9500
C7 C8 1.385(2)
C7 C12 1.416(3)
C8 C9 1.409(3)
C8 H8 0.9500
C9 C10 1.390(3)
C9 C35 1.533(2)
C10 C11 1.403(3)
C10 H10 0.9500
C11 C12 1.399(3)
C11 C13 1.467(3)
C12 C31 1.402(2)
C13 C14 1.406(3)
C13 C18 1.438(2)
C14 C15 1.380(3)
C14 H14 0.9500
C15 C16 1.403(3)
C15 C39 1.536(3)
C16 C17 1.368(3)
C16 H16 0.9500
C17 C18 1.406(3)
C17 H17 0.9500
C18 C32 1.452(2)
C19 C20 1.378(3)
C19 C24 1.401(3)
C19 H19 0.9500
C20 C21 1.403(3)
C20 H20 0.9500
C21 C22 1.380(3)
C21 C43 1.534(3)
C22 C23 1.400(3)
C22 H22 0.9500
C23 C24 1.442(3)
C23 C26 1.470(3)
C24 C33 1.450(3)
C25 C34 1.396(3)
C25 C26 1.400(3)
C25 C30 1.416(3)
C26 C27 1.403(3)
C27 C28 1.387(3)
C27 H27 0.9500
C28 C29 1.405(3)
C28 C47 1.540(3)
C29 C30 1.386(3)
C29 H29 0.9500
C31 N1 1.358(2)
C31 C32 1.388(3)
C32 C33 1.472(2)
C33 C34 1.388(3)
C34 N1 1.359(2)
C35 C37 1.522(3)
C35 C36 1.527(3)
C35 C38 1.534(3)
C36 H36A 0.9800
C36 H36B 0.9800
C36 H36C 0.9800
C37 H37A 0.9800
C37 H37B 0.9800
C37 H37C 0.9800
C38 H38A 0.9800
C38 H38B 0.9800
C38 H38C 0.9800
C39 C40 1.523(3)
C39 C42 1.526(3)
C39 C41 1.542(3)
C40 H40A 0.9800
C40 H40B 0.9800
C40 H40C 0.9800
C41 H41A 0.9800
C41 H41B 0.9800
C41 H41C 0.9800
C42 H42A 0.9800
C42 H42B 0.9800
C42 H42C 0.9800
C43 C46 1.531(3)
C43 C45 1.533(3)
C43 C44 1.538(3)
C44 H44A 0.9800
C44 H44B 0.9800
C44 H44C 0.9800
C45 H45A 0.9800
C45 H45B 0.9800
C45 H45C 0.9800
C46 H46A 0.9800
C46 H46B 0.9800
C46 H46C 0.9800
C47 C50 1.525(3)
C47 C48 1.526(3)
C47 C49 1.536(3)
C48 H48A 0.9800
C48 H48B 0.9800
C48 H48C 0.9800
C49 H49A 0.9800
C49 H49B 0.9800
C49 H49C 0.9800
C50 H50A 0.9800
C50 H50B 0.9800
C50 H50C 0.9800
C51 C52 1.385(3)
C51 C56 1.388(3)
C51 H51 0.9500
C52 C53 1.395(3)
C52 H52 0.9500
C53 C54 1.413(3)
C53 C62 1.484(3)
C54 N2 1.375(2)
C54 C55 1.411(3)
C55 C56 1.396(3)
C55 C75 1.479(3)
C56 H56 0.9500
C57 C62 1.387(3)
C57 C58 1.410(3)
C57 H57 0.9500
C58 C59 1.385(3)
C58 C85 1.538(3)
C59 C60 1.404(3)
C59 H59 0.9500
C60 C61 1.396(3)
C60 C63 1.468(3)
C61 C81 1.398(3)
C61 C62 1.424(3)
C63 C64 1.406(3)
C63 C68 1.439(3)
C64 C65 1.374(3)
C64 H64 0.9500
C65 C66 1.409(3)
C65 C89 1.536(3)
C66 C67 1.370(3)
C66 H66 0.9500
C67 C68 1.407(3)
C67 H67 0.9500
C68 C82 1.454(3)
C69 C70 1.404(2)
C69 C74 1.437(2)
C69 C83 1.455(2)
C70 C71 1.372(3)
C70 H70 0.9500
C71 C72 1.400(3)
C71 H71 0.9500
C72 C73 1.374(3)
C72 C93 1.527(3)
C73 C74 1.402(3)
C73 H73 0.9500
C74 C77 1.470(2)
C75 C80 1.394(3)
C75 C76 1.419(2)
C76 C84 1.399(3)
C76 C77 1.402(3)
C77 C78 1.395(3)
C78 C79 1.395(3)
C78 H78 0.9500
C79 C80 1.398(3)
C79 C97 1.537(3)
C80 H80 0.9500
C81 N2 1.358(2)
C81 C82 1.388(2)
C82 C83 1.468(3)
C83 C84 1.386(2)
C84 N2 1.359(2)
C85 C86 1.520(3)
C85 C88 1.529(3)
C85 C87 1.530(3)
C86 H86A 0.9800
C86 H86B 0.9800
C86 H86C 0.9800
C87 H87A 0.9800
C87 H87B 0.9800
C87 H87C 0.9800
C88 H88A 0.9800
C88 H88B 0.9800
C88 H88C 0.9800
C89 C91 1.529(3)
C89 C90 1.529(3)
C89 C92 1.529(3)
C90 H90A 0.9800
C90 H90B 0.9800
C90 H90C 0.9800
C91 H91A 0.9800
C91 H91B 0.9800
C91 H91C 0.9800
C92 H92A 0.9800
C92 H92B 0.9800
C92 H92C 0.9800
C93 C94 1.528(3)
C93 C96 1.532(3)
C93 C95 1.535(3)
C94 H94A 0.9800
C94 H94B 0.9800
C94 H94C 0.9800
C95 H95A 0.9800
C95 H95B 0.9800
C95 H95C 0.9800
C96 H96A 0.9800
C96 H96B 0.9800
C96 H96C 0.9800
C97 C98 1.530(3)
C97 C100 1.531(3)
C97 C99 1.540(3)
C98 H98A 0.9800
C98 H98B 0.9800
C98 H98C 0.9800
C99 H99A 0.9800
C99 H99B 0.9800
C99 H99C 0.9800
C100 H10A 0.9800
C100 H10B 0.9800
C100 H10C 0.9800
C101 C102 1.386(3)
C101 C106 1.389(3)
C101 H101 0.9500
C102 C103 1.397(2)
C102 H102 0.9500
C103 C104 1.413(3)
C103 C112 1.482(3)
C104 N3 1.377(2)
C104 C105 1.405(3)
C105 C106 1.398(2)
C105 C125 1.482(2)
C106 H106 0.9500
C107 C112 1.387(3)
C107 C108 1.400(3)
C107 H107 0.9500
C108 C109 1.396(3)
C108 C135 1.541(3)
C109 C110 1.402(3)
C109 H109 0.9500
C110 C111 1.399(3)
C110 C113 1.476(2)
C111 C131 1.397(2)
C111 C112 1.422(2)
C113 C114 1.406(3)
C113 C118 1.435(2)
C114 C115 1.378(3)
C114 H114 0.9500
C115 C116 1.409(3)
C115 C139 1.530(3)
C116 C117 1.369(3)
C116 H116 0.9500
C117 C118 1.410(3)
C117 H117 0.9500
C118 C132 1.451(3)
C119 C120 1.406(2)
C119 C124 1.432(3)
C119 C133 1.452(2)
C120 C121 1.373(3)
C120 H120 0.9500
C121 C122 1.402(3)
C121 H121 0.9500
C122 C123 1.377(3)
C122 C143 1.532(3)
C123 C124 1.404(3)
C123 H123 0.9500
C124 C127 1.474(2)
C125 C130 1.392(3)
C125 C126 1.420(2)
C126 C134 1.395(3)
C126 C127 1.404(3)
C127 C128 1.395(3)
C128 C129 1.394(3)
C128 H128 0.9500
C129 C130 1.399(3)
C129 C147 1.541(3)
C130 H130 0.9500
C131 N3 1.355(2)
C131 C132 1.384(2)
C132 C133 1.464(3)
C133 C134 1.387(2)
C134 N3 1.357(2)
C135 C3A 1.414(7)
C135 C138 1.494(4)
C135 C2A 1.551(7)
C135 C136 1.554(3)
C135 C137 1.568(4)
C135 C1A 1.591(7)
C139 C1G 1.42(2)
C139 C142 1.515(3)
C139 C141 1.533(3)
C139 C140 1.542(3)
C139 C2G 1.55(2)
C139 C3G 1.62(2)
C143 C146 1.524(3)
C143 C145 1.529(3)
C143 C144 1.534(3)
C144 H14A 0.9800
C144 H14B 0.9800
C144 H14C 0.9800
C145 H14M 0.9800
C145 H14N 0.9800
C145 H14O 0.9800
C146 H14P 0.9800
C146 H14Q 0.9800
C146 H14R 0.9800
C147 C148 1.527(3)
C147 C149 1.531(3)
C147 C150 1.537(3)
C148 H14S 0.9800
C148 H14T 0.9800
C148 H14U 0.9800
C149 H14V 0.9800
C149 H14W 0.9800
C149 H14X 0.9800
C150 H15A 0.9800
C150 H15B 0.9800
C150 H15C 0.9800
C151 C156 1.382(3)
C151 C152 1.394(3)
C151 H151 0.9500
C152 C153 1.390(3)
C152 H152 0.9500
C153 C154 1.405(3)
C153 C157 1.483(2)
C154 N4 1.374(2)
C154 C155 1.409(2)
C155 C156 1.394(3)
C155 C178 1.478(3)
C156 H156 0.9500
C157 C158 1.383(3)
C157 C162 1.421(2)
C158 C159 1.406(2)
C158 H158 0.9500
C159 C160 1.390(2)
C159 C181 1.534(3)
C160 C161 1.404(2)
C160 H160 0.9500
C161 C162 1.404(2)
C161 C163 1.476(2)
C162 C197 1.401(3)
C163 C164 1.411(2)
C163 C168 1.430(2)
C164 C165 1.379(3)
C164 H164 0.9500
C165 C166 1.403(3)
C165 C185 1.534(2)
C166 C167 1.372(3)
C166 H166 0.9500
C167 C168 1.408(3)
C167 H167 0.9500
C168 C198 1.456(2)
C169 C170 1.401(3)
C169 C174 1.438(3)
C169 C199 1.456(3)
C170 C171 1.376(3)
C170 H170 0.9500
C171 C172 1.397(3)
C171 H171 0.9500
C172 C173 1.377(3)
C172 C189 1.533(3)
C173 C174 1.401(3)
C173 H173 0.9500
C174 C180 1.469(3)
C175 C176 1.384(3)
C175 C180 1.404(3)
C175 H175 0.9500
C176 C177 1.402(3)
C176 C193 1.533(3)
C177 C178 1.385(3)
C177 H177 0.9500
C178 C179 1.418(3)
C179 C200 1.396(2)
C179 C180 1.400(3)
C181 C183 1.530(3)
C181 C184 1.532(3)
C181 C182 1.536(3)
C182 H18A 0.9800
C182 H18B 0.9800
C182 H18C 0.9800
C183 H18D 0.9800
C183 H18E 0.9800
C183 H18F 0.9800
C184 H18G 0.9800
C184 H18H 0.9800
C184 H18I 0.9800
C185 C187 1.523(3)
C185 C186 1.528(3)
C185 C188 1.533(3)
C186 H18J 0.9800
C186 H18K 0.9800
C186 H18L 0.9800
C187 H18M 0.9800
C187 H18N 0.9800
C187 H18O 0.9800
C188 H18P 0.9800
C188 H18Q 0.9800
C188 H18R 0.9800
C193 C194 1.506(3)
C193 C196 1.510(3)
C193 C195 1.551(3)
C194 H19A 0.9800
C194 H19B 0.9800
C194 H19C 0.9800
C195 H19D 0.9800
C195 H19E 0.9800
C195 H19F 0.9800
C196 H19G 0.9800
C196 H19H 0.9800
C196 H19I 0.9800
C197 N4 1.357(2)
C197 C198 1.383(3)
C198 C199 1.466(3)
C199 C200 1.387(3)
C200 N4 1.357(2)
C136 H13A 0.9800
C136 H13B 0.9800
C136 H13C 0.9800
C137 H13D 0.9800
C137 H13E 0.9800
C137 H13F 0.9800
C138 H13G 0.9800
C138 H13H 0.9800
C138 H13I 0.9800
C1A H1A1 0.9800
C1A H1A2 0.9800
C1A H1A3 0.9800
C2A H2A1 0.9800
C2A H2A2 0.9800
C2A H2A3 0.9800
C3A H3A1 0.9800
C3A H3A2 0.9800
C3A H3A3 0.9800
C189 C1B 1.363(7)
C189 C3B 1.363(9)
C189 C190 1.485(8)
C189 C191 1.552(6)
C189 C192 1.635(5)
C189 C2B 1.855(8)
C190 H19J 0.9800
C190 H19K 0.9800
C190 H19L 0.9800
C191 H19M 0.9800
C191 H19N 0.9800
C191 H19O 0.9800
C192 H19P 0.9800
C192 H19Q 0.9800
C192 H19R 0.9800
C2B H2B1 0.9800
C2B H2B2 0.9800
C2B H2B3 0.9800
C1B H1B1 0.9800
C1B H1B2 0.9800
C1B H1B3 0.9800
C3B H3B1 0.9800
C3B H3B2 0.9800
C3B H3B3 0.9800
C3G H3G1 0.9800
C3G H3G2 0.9800
C3G H3G3 0.9800
C1G H1G1 0.9800
C1G H1G2 0.9800
C1G H1G3 0.9800
C2G H2G1 0.9800
C2G H2G2 0.9800
C2G H2G3 0.9800
C140 H14D 0.9800
C140 H14E 0.9800
C140 H14F 0.9800
C141 H14G 0.9800
C141 H14H 0.9800
C141 H14I 0.9800
C142 H14J 0.9800
C142 H14K 0.9800
C142 H14L 0.9800
